data_4133570
loop_
_publ_author_name
'Mohan Nalluri, Siva Krishna'
'Zhou, Jiawang'
'Cheng, Tao'
'Liu, Zhichang'
'Nguyen, Minh T.'
'Chen, Tianyang'
'Patel, Hasmukh A.'
'Krzyaniak, Matthew D.'
'Goddard, 3rd, William A'
'Wasielewski, Michael R.'
'Stoddart, J. Fraser'

_publ_section_title
;
 Discrete Dimers of Redox-Active and Fluorescent Perylene Diimide-Based
 Rigid Isosceles Triangles in the Solid State.
;
_journal_issue 3
_journal_name_full 'Journal of the American Chemical Society'
_journal_page_first 1290
_journal_page_last 1303
_journal_paper_doi 10.1021/jacs.8b11201
_journal_volume 141
_journal_year 2019
_chemical_absolute_configuration syn
_chemical_formula_moiety '2(C62 H42 N6 O12), C6 H14, 0.65(C2 H4 Cl2)'
_chemical_formula_sum 'C131.3 H100.6 Cl1.3 N12 O24'
_chemical_formula_weight 2276.52
_space_group_crystal_system orthorhombic
_space_group_IT_number 18
_space_group_name_Hall 'P 2 2ab'
_space_group_name_H-M_alt 'P 21 21 2'
_atom_sites_solution_hydrogens geom
_atom_sites_solution_primary direct
_audit_creation_date 2018-03-08
_audit_creation_method
;
Olex2 1.2
(compiled 2017.08.10 svn.r3458 for OlexSys, GUI svn.r5381)
;
_cell_angle_alpha 90
_cell_angle_beta 90
_cell_angle_gamma 90
_cell_formula_units_Z 4
_cell_length_a 30.1044(9)
_cell_length_b 31.9984(10)
_cell_length_c 12.4179(4)
_cell_measurement_reflns_used 9715
_cell_measurement_temperature 100(2)
_cell_measurement_theta_max 67.810
_cell_measurement_theta_min 3.559
_cell_volume 11962.1(6)
_computing_cell_refinement 'SAINT V8.34A (Bruker, 2013)'
_computing_data_collection 'APEX2 V2014.11-0 (Bruker, 2014)'
_computing_data_reduction 'Bruker SAINT'
_computing_molecular_graphics 'Olex2 (Dolomanov et al., 2009)'
_computing_publication_material 'Olex2 (Dolomanov et al., 2009)'
_computing_structure_refinement 'ShelXL (Sheldrick, 2015)'
_computing_structure_solution 'ShelXT (Sheldrick, 2015)'
_diffrn_ambient_temperature 99.99
_diffrn_detector_area_resol_mean 8
_diffrn_measured_fraction_theta_full 0.998
_diffrn_measured_fraction_theta_max 0.994
_diffrn_measurement_device_type 'Bruker Kappa APEX CCD area detector'
_diffrn_measurement_method '\w and \f scans'
_diffrn_radiation_monochromator 'MX optics'
_diffrn_radiation_type CuK\a
_diffrn_radiation_wavelength 1.54178
_diffrn_reflns_av_R_equivalents 0.0722
_diffrn_reflns_av_unetI/netI 0.0555
_diffrn_reflns_Laue_measured_fraction_full 0.998
_diffrn_reflns_Laue_measured_fraction_max 0.994
_diffrn_reflns_limit_h_max 36
_diffrn_reflns_limit_h_min -35
_diffrn_reflns_limit_k_max 38
_diffrn_reflns_limit_k_min -38
_diffrn_reflns_limit_l_max 10
_diffrn_reflns_limit_l_min -14
_diffrn_reflns_number 86166
_diffrn_reflns_point_group_measured_fraction_full 0.992
_diffrn_reflns_point_group_measured_fraction_max 0.985
_diffrn_reflns_theta_full 67.679
_diffrn_reflns_theta_max 68.331
_diffrn_reflns_theta_min 2.936
_diffrn_source microsource
_exptl_absorpt_coefficient_mu 0.982
_exptl_absorpt_correction_T_max 0.7531
_exptl_absorpt_correction_T_min 0.6434
_exptl_absorpt_correction_type multi-scan
_exptl_absorpt_process_details
'SADABS-2014/5 (Bruker,2014/5) was used for absorption correction. wR2(int) was 0.1137 before and 0.0654 after correction. The Ratio of minimum to maximum transmission is 0.8543. The \l/2 correction factor is Not present.'
_exptl_crystal_colour red
_exptl_crystal_colour_primary red
_exptl_crystal_density_diffrn 1.264
_exptl_crystal_description block
_exptl_crystal_F_000 4746
_exptl_crystal_size_max 0.189
_exptl_crystal_size_mid 0.081
_exptl_crystal_size_min 0.068
_refine_diff_density_max 0.975
_refine_diff_density_min -0.537
_refine_diff_density_rms 0.067
_refine_ls_abs_structure_details
;
 Flack x determined using 7455 quotients [(I+)-(I-)]/[(I+)+(I-)]
 (Parsons, Flack and Wagner, Acta Cryst. B69 (2013) 249-259).
;
_refine_ls_abs_structure_Flack 0.11(3)
_refine_ls_extinction_method none
_refine_ls_goodness_of_fit_ref 1.014
_refine_ls_hydrogen_treatment constr
_refine_ls_matrix_type full
_refine_ls_number_parameters 1534
_refine_ls_number_reflns 21606
_refine_ls_number_restraints 43
_refine_ls_restrained_S_all 1.015
_refine_ls_R_factor_all 0.0701
_refine_ls_R_factor_gt 0.0611
_refine_ls_shift/su_max 0.000
_refine_ls_shift/su_mean 0.000
_refine_ls_structure_factor_coef Fsqd
_refine_ls_weighting_details 'w=1/[\s^2^(Fo^2^)+(0.0943P)^2^+12.0731P] where P=(Fo^2^+2Fc^2^)/3'
_refine_ls_weighting_scheme calc
_refine_ls_wR_factor_gt 0.1617
_refine_ls_wR_factor_ref 0.1685
_reflns_Friedel_coverage 0.822
_reflns_Friedel_fraction_full 0.985
_reflns_Friedel_fraction_max 0.975
_reflns_number_gt 18938
_reflns_number_total 21606
_reflns_threshold_expression 'I > 2\s(I)'
_cod_data_source_file ja8b11201_si_002.cif
_cod_data_source_block cx0823
_cod_original_formula_sum 'C131.30 H100.60 Cl1.30 N12 O24'
_cod_database_code 4133570
_shelx_shelxl_version_number 2018/1
_shelx_space_group_comment
;
The symmetry employed for this shelxl refinement is uniquely defined
by the following loop, which should always be used as a source of
symmetry information in preference to the above space-group names.
They are only intended as comments.
;
_shelx_estimated_absorpt_t_max 0.936
_shelx_estimated_absorpt_t_min 0.836
_olex2_refinement_description
;
1. Fixed Uiso
 At 1.2 times of:
  All C(H) groups, All C(H,H) groups
 At 1.5 times of:
  All C(H,H,H) groups
2. Restrained distances
 C6S-C5S \\sim C5S-C4S \\sim C4S-C3S \\sim C3S-C2S \\sim C2S-C1S
 with sigma of 0.01
 Cl2S-C8S \\sim Cl1S-C7S
 with sigma of 0.01
3. Rigid bond restraints
 Cl2S, C8S, C7S, Cl1S
 with sigma for 1-2 distances of 0.01 and sigma for 1-3 distances of 0.01
4. Rigid body (RIGU) restrains
 C1S, C2S, C3S, C4S, C5S, C6S
 with sigma for 1-2 distances of 0.001 and sigma for 1-3 distances of 0.001
5. Others
 Sof(Cl1S)=Sof(Cl2S)=Sof(C7S)=Sof(H7SA)=Sof(H7SB)=Sof(C8S)=Sof(H8SA)=Sof(H8SB)=
 FVAR(1)
6.a Ternary CH refined with riding coordinates:
 C25(H25), C30(H30), C41(H41), C46(H46), C57(H57), C62(H62), C25A(H25A),
 C30A(H30A), C41A(H41A), C46A(H46A), C57A(H57A), C62A(H62A)
6.b Secondary CH2 refined with riding coordinates:
 C26(H26A,H26B), C27(H27A,H27B), C28(H28A,H28B), C29(H29A,H29B), C42(H42A,
 H42B), C43(H43A,H43B), C44(H44A,H44B), C45(H45A,H45B), C58(H58A,H58B),
 C59(H59A,H59B), C60(H60A,H60B), C61(H61A,H61B), C26A(H26C,H26D), C27A(H27C,
 H27D), C28A(H28C,H28D), C29A(H29C,H29D), C42A(H42C,H42D), C43A(H43C,H43D),
 C44A(H44C,H44D), C45A(H45C,H45D), C58A(H58C,H58D), C59A(H59C,H59D), C60A(H60C,
 H60D), C61A(H61C,H61D), C2S(H2SA,H2SB), C3S(H3SA,H3SB), C4S(H4SA,H4SB),
 C5S(H5SA,H5SB), C7S(H7SA,H7SB), C8S(H8SA,H8SB)
6.c Aromatic/amide H refined with riding coordinates:
 C3(H3), C4(H4), C7(H7), C8(H8), C13(H13), C14(H14), C17(H17), C18(H18),
 C33(H33), C38(H38), C49(H49), C54(H54), C3A(H3A), C4A(H4A), C7A(H7A), C8A(H8A),
  C13A(H13A), C14A(H14A), C17A(H17A), C18A(H18A), C33A(H33A), C38A(H38A),
 C49A(H49A), C54A(H54A)
6.d Idealised Me refined as rotating group:
 C1S(H1SA,H1SB,H1SC), C6S(H6SA,H6SB,H6SC)
;
_olex2_date_sample_data_collection 2016-08-03
_olex2_date_sample_submission 2016-08-01
_olex2_diffrn_ambient_temperature_device 'Oxford Cryosystems'
_olex2_exptl_crystal_mounting_method 'The crystal was mounted on a MITIGEN holder in Paratone oil'
_olex2_submission_original_sample_id cx0823
_olex2_submission_special_instructions 'No special instructions were received'

loop_
_space_group_symop_operation_xyz
'x, y, z'
'-x, -y, z'
'-x+1/2, y+1/2, -z'
'x+1/2, -y+1/2, -z'

loop_
_atom_site_label
_atom_site_type_symbol
_atom_site_fract_x
_atom_site_fract_y
_atom_site_fract_z
_atom_site_U_iso_or_equiv
_atom_site_adp_type
_atom_site_occupancy
_atom_site_site_symmetry_order
_atom_site_calc_flag
_atom_site_refinement_flags_posn
_atom_site_refinement_flags_adp
_atom_site_refinement_flags_occupancy
O1 O 0.13446(12) 0.12128(12) 1.0888(4) 0.0366(9) Uani 1 1 d . . .
O2 O 0.39982(10) 0.37421(11) 1.0803(3) 0.0241(7) Uani 1 1 d . . .
O3 O 0.30612(11) 0.45785(10) 1.2718(3) 0.0222(7) Uani 1 1 d . . .
O4 O 0.05167(11) 0.20234(11) 1.3097(3) 0.0251(7) Uani 1 1 d . . .
O5 O 0.36293(11) 0.42900(11) 0.9065(3) 0.0280(8) Uani 1 1 d . . .
O6 O 0.22605(13) 0.36296(13) 0.5973(3) 0.0338(9) Uani 1 1 d . . .
O7 O 0.12171(13) 0.44776(15) 0.7523(4) 0.0430(11) Uani 1 1 d . . .
O8 O 0.25777(12) 0.51296(12) 1.0608(3) 0.0317(9) Uani 1 1 d . . .
O9 O 0.13188(15) 0.29277(13) 0.5899(3) 0.0392(10) Uani 1 1 d . . .
O10 O 0.09591(18) 0.14172(14) 0.8598(4) 0.0528(13) Uani 1 1 d . . .
O11 O -0.00047(15) 0.21722(15) 1.0687(4) 0.0482(12) Uani 1 1 d . . .
O12 O 0.03683(18) 0.36916(16) 0.7982(5) 0.0639(16) Uani 1 1 d . . .
N1 N 0.08937(13) 0.16583(13) 1.1813(3) 0.0214(8) Uani 1 1 d . . .
N2 N 0.35035(12) 0.41830(12) 1.1631(3) 0.0185(8) Uani 1 1 d . . .
N3 N 0.31859(13) 0.47402(13) 1.0047(3) 0.0210(8) Uani 1 1 d . . .
N4 N 0.16492(14) 0.39925(14) 0.6598(4) 0.0270(10) Uani 1 1 d . . .
N5 N 0.08807(15) 0.34102(14) 0.6799(4) 0.0293(10) Uani 1 1 d . . .
N6 N 0.04470(14) 0.16993(14) 0.9797(3) 0.0270(9) Uani 1 1 d . . .
C1 C 0.12970(16) 0.15537(16) 1.1317(4) 0.0229(10) Uani 1 1 d . . .
C2 C 0.16457(16) 0.18710(15) 1.1305(4) 0.0214(10) Uani 1 1 d . . .
C3 C 0.20131(16) 0.18285(16) 1.0662(4) 0.0232(10) Uani 1 1 d . . .
H3 H 0.203982 0.159061 1.020916 0.028 Uiso 1 1 calc R . .
C4 C 0.23494(17) 0.21305(16) 1.0664(4) 0.0251(11) Uani 1 1 d . . .
H4 H 0.260205 0.209257 1.021617 0.030 Uiso 1 1 calc R . .
C5 C 0.23213(16) 0.24848(16) 1.1309(4) 0.0218(10) Uani 1 1 d . . .
C6 C 0.26704(16) 0.28059(14) 1.1317(4) 0.0185(9) Uani 1 1 d . . .
C7 C 0.30575(16) 0.27705(15) 1.0722(4) 0.0228(10) Uani 1 1 d . . .
H7 H 0.310685 0.252374 1.031395 0.027 Uiso 1 1 calc R . .
C8 C 0.33784(15) 0.30867(15) 1.0703(4) 0.0208(10) Uani 1 1 d . . .
H8 H 0.364575 0.304957 1.030770 0.025 Uiso 1 1 calc R . .
C9 C 0.33039(14) 0.34538(15) 1.1263(4) 0.0189(9) Uani 1 1 d . . .
C10 C 0.36352(15) 0.37940(15) 1.1209(4) 0.0187(9) Uani 1 1 d . . .
C11 C 0.31390(15) 0.42386(15) 1.2301(4) 0.0193(10) Uani 1 1 d . . .
C12 C 0.28433(15) 0.38797(15) 1.2468(4) 0.0183(9) Uani 1 1 d . . .
C13 C 0.24846(17) 0.39172(16) 1.3135(5) 0.0274(11) Uani 1 1 d . . .
H13 H 0.244039 0.416784 1.353067 0.033 Uiso 1 1 calc R . .
C14 C 0.21819(16) 0.35869(16) 1.3237(4) 0.0263(11) Uani 1 1 d . . .
H14 H 0.194183 0.361168 1.372947 0.032 Uiso 1 1 calc R . .
C15 C 0.22264(16) 0.32217(15) 1.2629(4) 0.0215(10) Uani 1 1 d . . .
C16 C 0.18992(15) 0.28863(15) 1.2678(4) 0.0198(10) Uani 1 1 d . . .
C17 C 0.15416(17) 0.29002(16) 1.3391(4) 0.0239(10) Uani 1 1 d . . .
H17 H 0.152651 0.311991 1.390375 0.029 Uiso 1 1 calc R . .
C18 C 0.12036(16) 0.25990(15) 1.3371(4) 0.0229(10) Uani 1 1 d . . .
H18 H 0.095862 0.261888 1.385067 0.027 Uiso 1 1 calc R . .
C19 C 0.12311(15) 0.22758(15) 1.2651(4) 0.0194(9) Uani 1 1 d . . .
C20 C 0.08526(15) 0.19810(15) 1.2562(4) 0.0200(10) Uani 1 1 d . . .
C21 C 0.16057(16) 0.22295(15) 1.1974(4) 0.0192(9) Uani 1 1 d . . .
C22 C 0.19424(16) 0.25377(15) 1.1980(4) 0.0185(9) Uani 1 1 d . . .
C23 C 0.25997(15) 0.31741(14) 1.1941(4) 0.0179(9) Uani 1 1 d . . .
C24 C 0.29150(15) 0.35017(15) 1.1881(4) 0.0188(9) Uani 1 1 d . . .
C25 C 0.37813(16) 0.45473(15) 1.1342(4) 0.0219(10) Uani 1 1 d . . .
H25 H 0.399708 0.444735 1.078694 0.026 Uiso 1 1 calc R . .
C26 C 0.40577(16) 0.47213(15) 1.2269(4) 0.0234(10) Uani 1 1 d . . .
H26A H 0.386331 0.486593 1.279341 0.028 Uiso 1 1 calc R . .
H26B H 0.421348 0.449146 1.264647 0.028 Uiso 1 1 calc R . .
C27 C 0.43930(17) 0.50265(18) 1.1800(5) 0.0325(13) Uani 1 1 d . . .
H27A H 0.457509 0.514627 1.238797 0.039 Uiso 1 1 calc R . .
H27B H 0.459398 0.487643 1.130174 0.039 Uiso 1 1 calc R . .
C28 C 0.41591(18) 0.53764(17) 1.1199(5) 0.0316(12) Uani 1 1 d . . .
H28A H 0.438448 0.556192 1.087005 0.038 Uiso 1 1 calc R . .
H28B H 0.398453 0.554455 1.171770 0.038 Uiso 1 1 calc R . .
C29 C 0.38445(18) 0.52107(16) 1.0304(4) 0.0278(11) Uani 1 1 d . . .
H29A H 0.368090 0.544595 0.997148 0.033 Uiso 1 1 calc R . .
H29B H 0.401918 0.506889 0.973622 0.033 Uiso 1 1 calc R . .
C30 C 0.35153(16) 0.49010(15) 1.0818(4) 0.0208(10) Uani 1 1 d . . .
H30 H 0.335136 0.505181 1.140064 0.025 Uiso 1 1 calc R . .
C31 C 0.32734(17) 0.44424(15) 0.9238(4) 0.0229(10) Uani 1 1 d . . .
C32 C 0.28423(17) 0.43580(16) 0.8705(4) 0.0245(11) Uani 1 1 d . . .
C33 C 0.27460(17) 0.40931(17) 0.7859(4) 0.0273(11) Uani 1 1 d . . .
H33 H 0.296393 0.391714 0.754190 0.033 Uiso 1 1 calc R . .
C34 C 0.23133(18) 0.41015(17) 0.7507(4) 0.0262(11) Uani 1 1 d . . .
C35 C 0.20978(18) 0.38747(17) 0.6600(4) 0.0288(11) Uani 1 1 d . . .
C36 C 0.15692(18) 0.43048(19) 0.7376(5) 0.0325(12) Uani 1 1 d . . .
C37 C 0.19919(17) 0.43642(18) 0.7972(4) 0.0286(11) Uani 1 1 d . . .
C38 C 0.20869(18) 0.46255(18) 0.8819(4) 0.0296(12) Uani 1 1 d . . .
H38 H 0.186833 0.479992 0.913924 0.036 Uiso 1 1 calc R . .
C39 C 0.25194(17) 0.46175(16) 0.9172(4) 0.0250(11) Uani 1 1 d . . .
C40 C 0.27365(18) 0.48680(15) 1.0037(4) 0.0248(11) Uani 1 1 d . . .
C41 C 0.13556(18) 0.38902(16) 0.5702(4) 0.0270(11) Uani 1 1 d . . .
H41 H 0.148966 0.364791 0.531049 0.032 Uiso 1 1 calc R . .
C42 C 0.13344(19) 0.42577(18) 0.4911(5) 0.0321(12) Uani 1 1 d . . .
H42A H 0.121036 0.450515 0.528378 0.039 Uiso 1 1 calc R . .
H42B H 0.163868 0.432824 0.466999 0.039 Uiso 1 1 calc R . .
C43 C 0.1047(2) 0.41556(18) 0.3930(5) 0.0338(12) Uani 1 1 d . . .
H43A H 0.102782 0.440415 0.345753 0.041 Uiso 1 1 calc R . .
H43B H 0.118689 0.392662 0.351400 0.041 Uiso 1 1 calc R . .
C44 C 0.0588(2) 0.40262(19) 0.4275(5) 0.0363(13) Uani 1 1 d . . .
H44A H 0.041193 0.394596 0.363400 0.044 Uiso 1 1 calc R . .
H44B H 0.043716 0.426531 0.462601 0.044 Uiso 1 1 calc R . .
C45 C 0.06074(19) 0.36597(19) 0.5056(5) 0.0345(13) Uani 1 1 d . . .
H45A H 0.073686 0.341445 0.468474 0.041 Uiso 1 1 calc R . .
H45B H 0.030209 0.358542 0.528242 0.041 Uiso 1 1 calc R . .
C46 C 0.08852(17) 0.37610(17) 0.6051(4) 0.0271(11) Uani 1 1 d . . .
H46 H 0.074534 0.400551 0.642069 0.033 Uiso 1 1 calc R . .
C47 C 0.10649(18) 0.30154(18) 0.6615(4) 0.0285(11) Uani 1 1 d . . .
C48 C 0.08834(18) 0.27366(18) 0.7466(4) 0.0290(11) Uani 1 1 d . . .
C49 C 0.0970(2) 0.23137(18) 0.7648(4) 0.0328(13) Uani 1 1 d . . .
H49 H 0.117131 0.215526 0.722346 0.039 Uiso 1 1 calc R . .
C50 C 0.07347(18) 0.21462(18) 0.8508(4) 0.0300(12) Uani 1 1 d . . .
C51 C 0.0742(2) 0.17121(18) 0.8921(5) 0.0324(12) Uani 1 1 d . . .
C52 C 0.02562(18) 0.20917(19) 0.9984(5) 0.0330(12) Uani 1 1 d . . .
C53 C 0.04413(17) 0.23768(18) 0.9141(4) 0.0299(12) Uani 1 1 d . . .
C54 C 0.03649(19) 0.2794(2) 0.8966(5) 0.0365(13) Uani 1 1 d . . .
H54 H 0.016856 0.295365 0.940121 0.044 Uiso 1 1 calc R . .
C55 C 0.05965(18) 0.29658(19) 0.8103(5) 0.0329(12) Uani 1 1 d . . .
C56 C 0.0583(2) 0.33976(19) 0.7663(5) 0.0384(14) Uani 1 1 d . . .
C57 C 0.03992(18) 0.13197(17) 1.0448(4) 0.0269(11) Uani 1 1 d . . .
H57 H 0.061932 0.110959 1.018250 0.032 Uiso 1 1 calc R . .
C58 C -0.00699(18) 0.11260(19) 1.0352(5) 0.0319(12) Uani 1 1 d . . .
H58A H -0.029336 0.132169 1.064873 0.038 Uiso 1 1 calc R . .
H58B H -0.014163 0.107579 0.958474 0.038 Uiso 1 1 calc R . .
C59 C -0.00850(18) 0.07130(19) 1.0973(5) 0.0349(13) Uani 1 1 d . . .
H59A H -0.039118 0.060042 1.095400 0.042 Uiso 1 1 calc R . .
H59B H 0.011263 0.050788 1.061704 0.042 Uiso 1 1 calc R . .
C60 C 0.00576(18) 0.07663(17) 1.2129(4) 0.0282(11) Uani 1 1 d . . .
H60A H 0.007219 0.048882 1.247938 0.034 Uiso 1 1 calc R . .
H60B H -0.016668 0.093566 1.251552 0.034 Uiso 1 1 calc R . .
C61 C 0.05125(17) 0.09805(16) 1.2217(4) 0.0255(11) Uani 1 1 d . . .
H61A H 0.058990 0.102386 1.298351 0.031 Uiso 1 1 calc R . .
H61B H 0.074397 0.080210 1.188589 0.031 Uiso 1 1 calc R . .
C62 C 0.04916(16) 0.13990(15) 1.1638(4) 0.0224(10) Uani 1 1 d . . .
H62 H 0.023244 0.155645 1.193659 0.027 Uiso 1 1 calc R . .
O1A O 0.12342(11) 0.09207(11) 0.4433(3) 0.0246(7) Uani 1 1 d . . .
O2A O 0.37010(12) 0.36364(11) 0.4340(4) 0.0316(9) Uani 1 1 d . . .
O3A O 0.46560(12) 0.28005(12) 0.2522(3) 0.0305(8) Uani 1 1 d . . .
O4A O 0.20540(12) 0.02943(11) 0.1885(3) 0.0272(8) Uani 1 1 d . . .
O5A O 0.43589(12) 0.33868(11) 0.6248(3) 0.0291(8) Uani 1 1 d . . .
O6A O 0.37540(14) 0.20468(12) 0.9399(3) 0.0350(9) Uani 1 1 d . . .
O7A O 0.47641(14) 0.11491(12) 0.7911(3) 0.0388(10) Uani 1 1 d . . .
O8A O 0.52858(12) 0.24346(11) 0.4675(3) 0.0298(8) Uani 1 1 d . . .
O9A O 0.30874(12) 0.11021(13) 0.9311(3) 0.0318(9) Uani 1 1 d . . .
O10A O 0.15377(12) 0.05933(12) 0.6630(3) 0.0296(8) Uani 1 1 d . . .
O11A O 0.24436(12) -0.02030(13) 0.4506(3) 0.0359(9) Uani 1 1 d . . .
O12A O 0.40046(13) 0.03062(15) 0.7206(4) 0.0436(11) Uani 1 1 d . . .
N1A N 0.17145(13) 0.05688(12) 0.3352(3) 0.0191(8) Uani 1 1 d . . .
N2A N 0.42076(12) 0.31962(12) 0.3582(3) 0.0178(8) Uani 1 1 d . . .
N4A N 0.42064(13) 0.15069(13) 0.8791(3) 0.0220(8) Uani 1 1 d . . .
N5A N 0.36448(13) 0.07463(13) 0.8414(3) 0.0226(9) Uani 1 1 d . . .
N6A N 0.18953(13) 0.01823(12) 0.5362(3) 0.0212(8) Uani 1 1 d . . .
N3A N 0.48294(13) 0.29817(12) 0.5220(3) 0.0200(8) Uani 1 1 d . . .
C1A C 0.15724(16) 0.09212(15) 0.3905(4) 0.0209(10) Uani 1 1 d . . .
C2A C 0.18734(15) 0.12939(15) 0.3857(4) 0.0203(10) Uani 1 1 d . . .
C3A C 0.17965(16) 0.16307(15) 0.4518(4) 0.0220(10) Uani 1 1 d . . .
H3A H 0.154235 0.163367 0.497107 0.026 Uiso 1 1 calc R . .
C4A C 0.20954(17) 0.19749(16) 0.4526(4) 0.0226(10) Uani 1 1 d . . .
H4A H 0.203515 0.220837 0.497530 0.027 Uiso 1 1 calc R . .
C5A C 0.24745(15) 0.19749(15) 0.3886(4) 0.0199(10) Uani 1 1 d . . .
C6A C 0.28005(15) 0.23180(15) 0.3913(4) 0.0186(9) Uani 1 1 d . . .
C7A C 0.27336(16) 0.26777(16) 0.4511(4) 0.0227(10) Uani 1 1 d . . .
H7A H 0.246790 0.270890 0.491621 0.027 Uiso 1 1 calc R . .
C8A C 0.30541(16) 0.29973(15) 0.4528(4) 0.0224(10) Uani 1 1 d . . .
H8A H 0.299985 0.324406 0.493210 0.027 Uiso 1 1 calc R . .
C9A C 0.34442(15) 0.29570(14) 0.3966(4) 0.0191(9) Uani 1 1 d . . .
C10A C 0.37830(16) 0.32963(15) 0.3981(4) 0.0213(10) Uani 1 1 d . . .
C11A C 0.42950(16) 0.28500(15) 0.2931(4) 0.0213(10) Uani 1 1 d . . .
C12A C 0.39273(16) 0.25524(15) 0.2773(4) 0.0203(10) Uani 1 1 d . . .
C13A C 0.39973(18) 0.22112(17) 0.2122(4) 0.0301(12) Uani 1 1 d . . .
H13A H 0.427150 0.217976 0.175266 0.036 Uiso 1 1 calc R . .
C14A C 0.36627(18) 0.19093(16) 0.2006(5) 0.0306(12) Uani 1 1 d . . .
H14A H 0.370648 0.168271 0.152285 0.037 Uiso 1 1 calc R . .
C15A C 0.32693(17) 0.19357(15) 0.2582(4) 0.0228(10) Uani 1 1 d . . .
C16A C 0.29270(16) 0.16091(16) 0.2483(4) 0.0232(10) Uani 1 1 d . . .
C17A C 0.29595(17) 0.12864(16) 0.1756(4) 0.0253(11) Uani 1 1 d . . .
H17A H 0.319915 0.128540 0.125773 0.030 Uiso 1 1 calc R . .
C18A C 0.26535(18) 0.09621(16) 0.1726(4) 0.0273(11) Uani 1 1 d . . .
H18A H 0.268384 0.074620 0.120546 0.033 Uiso 1 1 calc R . .
C19A C 0.23082(16) 0.09520(16) 0.2443(4) 0.0229(10) Uani 1 1 d . . .
C20A C 0.20207(16) 0.05845(16) 0.2495(4) 0.0228(10) Uani 1 1 d . . .
C21A C 0.22470(15) 0.12880(15) 0.3170(4) 0.0194(9) Uani 1 1 d . . .
C22A C 0.25489(15) 0.16284(14) 0.3182(4) 0.0188(9) Uani 1 1 d . . .
C23A C 0.31935(15) 0.22798(15) 0.3279(4) 0.0196(9) Uani 1 1 d . . .
C24A C 0.35245(16) 0.25923(14) 0.3348(4) 0.0195(9) Uani 1 1 d . . .
C25A C 0.45737(15) 0.34919(14) 0.3835(4) 0.0195(10) Uani 1 1 d . . .
H25A H 0.445194 0.370314 0.435032 0.023 Uiso 1 1 calc R . .
C26A C 0.47453(17) 0.37314(16) 0.2856(4) 0.0249(11) Uani 1 1 d . . .
H26C H 0.489800 0.353673 0.235889 0.030 Uiso 1 1 calc R . .
H26D H 0.449297 0.385974 0.246612 0.030 Uiso 1 1 calc R . .
C27A C 0.50662(18) 0.40694(17) 0.3218(5) 0.0308(12) Uani 1 1 d . . .
H27C H 0.490449 0.427817 0.365721 0.037 Uiso 1 1 calc R . .
H27D H 0.518807 0.421412 0.257859 0.037 Uiso 1 1 calc R . .
C28A C 0.54463(17) 0.38885(17) 0.3877(4) 0.0292(11) Uani 1 1 d . . .
H28C H 0.563040 0.411982 0.416222 0.035 Uiso 1 1 calc R . .
H28D H 0.563644 0.371526 0.340395 0.035 Uiso 1 1 calc R . .
C29A C 0.52796(17) 0.36218(16) 0.4814(4) 0.0267(11) Uani 1 1 d . . .
H29C H 0.511899 0.380047 0.533567 0.032 Uiso 1 1 calc R . .
H29D H 0.553536 0.349314 0.519012 0.032 Uiso 1 1 calc R . .
C30A C 0.49681(16) 0.32780(15) 0.4397(4) 0.0202(10) Uani 1 1 d . . .
H30A H 0.513410 0.311743 0.383531 0.024 Uiso 1 1 calc R . .
C31A C 0.45456(15) 0.30559(14) 0.6072(4) 0.0201(10) Uani 1 1 d . . .
C32A C 0.45009(16) 0.26517(14) 0.6671(4) 0.0201(10) Uani 1 1 d . . .
C33A C 0.42302(17) 0.25490(16) 0.7542(4) 0.0241(10) Uani 1 1 d . . .
H33A H 0.403116 0.274266 0.786315 0.029 Uiso 1 1 calc R . .
C34A C 0.42755(16) 0.21401(15) 0.7901(4) 0.0213(10) Uani 1 1 d . . .
C35A C 0.40360(17) 0.19185(16) 0.8788(4) 0.0243(10) Uani 1 1 d . . .
C36A C 0.45423(18) 0.14588(17) 0.8037(4) 0.0284(11) Uani 1 1 d . . .
C37A C 0.45709(17) 0.18646(15) 0.7448(4) 0.0248(11) Uani 1 1 d . . .
C38A C 0.48423(18) 0.19660(16) 0.6586(4) 0.0277(11) Uani 1 1 d . . .
H38A H 0.504678 0.177366 0.627947 0.033 Uiso 1 1 calc R . .
C39A C 0.47917(16) 0.23690(15) 0.6208(4) 0.0220(10) Uani 1 1 d . . .
C40A C 0.50074(17) 0.25791(16) 0.5275(4) 0.0235(10) Uani 1 1 d . . .
C41A C 0.40923(16) 0.12033(16) 0.9640(4) 0.0224(10) Uani 1 1 d . . .
H41A H 0.381567 0.130348 1.000368 0.027 Uiso 1 1 calc R . .
C42A C 0.44662(18) 0.11961(18) 1.0485(4) 0.0299(12) Uani 1 1 d . . .
H42C H 0.451033 0.148129 1.077501 0.036 Uiso 1 1 calc R . .
H42D H 0.474679 0.110683 1.013886 0.036 Uiso 1 1 calc R . .
C43A C 0.4354(2) 0.08947(18) 1.1418(4) 0.0330(12) Uani 1 1 d . . .
H43C H 0.460498 0.088699 1.193240 0.040 Uiso 1 1 calc R . .
H43D H 0.408873 0.099838 1.180627 0.040 Uiso 1 1 calc R . .
C44A C 0.4265(2) 0.04569(18) 1.1001(5) 0.0359(13) Uani 1 1 d . . .
H44C H 0.417808 0.027292 1.160637 0.043 Uiso 1 1 calc R . .
H44D H 0.453808 0.034202 1.067160 0.043 Uiso 1 1 calc R . .
C45A C 0.38921(19) 0.04664(17) 1.0162(4) 0.0283(11) Uani 1 1 d . . .
H45C H 0.384415 0.018112 0.987605 0.034 Uiso 1 1 calc R . .
H45D H 0.361285 0.055945 1.050838 0.034 Uiso 1 1 calc R . .
C46A C 0.40068(16) 0.07618(16) 0.9235(4) 0.0232(10) Uani 1 1 d . . .
H46A H 0.428571 0.065806 0.888903 0.028 Uiso 1 1 calc R . .
C47A C 0.32098(17) 0.08849(16) 0.8584(4) 0.0242(11) Uani 1 1 d . . .
C48A C 0.29399(17) 0.07006(15) 0.7696(4) 0.0234(10) Uani 1 1 d . . .
C49A C 0.24880(17) 0.07344(16) 0.7519(4) 0.0228(10) Uani 1 1 d . . .
H49A H 0.229993 0.090497 0.794820 0.027 Uiso 1 1 calc R . .
C50A C 0.23320(16) 0.04980(15) 0.6661(4) 0.0211(10) Uani 1 1 d . . .
C51A C 0.18690(16) 0.04485(15) 0.6267(4) 0.0218(10) Uani 1 1 d . . .
C52A C 0.23274(17) 0.00431(16) 0.5186(4) 0.0249(11) Uani 1 1 d . . .
C53A C 0.26103(17) 0.02560(16) 0.6023(4) 0.0253(11) Uani 1 1 d . . .
C54A C 0.30630(17) 0.02295(18) 0.6191(5) 0.0298(11) Uani 1 1 d . . .
H54A H 0.325329 0.006760 0.574545 0.036 Uiso 1 1 calc R . .
C55A C 0.32176(17) 0.04593(16) 0.7065(4) 0.0255(11) Uani 1 1 d . . .
C56A C 0.36725(17) 0.04817(17) 0.7519(4) 0.0274(11) Uani 1 1 d . . .
C57A C 0.14948(16) 0.00569(15) 0.4789(4) 0.0217(10) Uani 1 1 d . . .
H57A H 0.124020 0.022046 0.508860 0.026 Uiso 1 1 calc R . .
C58A C 0.13873(17) -0.04134(15) 0.4922(4) 0.0234(10) Uani 1 1 d . . .
H58C H 0.162263 -0.058369 0.457936 0.028 Uiso 1 1 calc R . .
H58D H 0.137578 -0.048606 0.569669 0.028 Uiso 1 1 calc R . .
C59A C 0.09419(18) -0.05060(16) 0.4398(4) 0.0292(12) Uani 1 1 d . . .
H59C H 0.087439 -0.080744 0.447026 0.035 Uiso 1 1 calc R . .
H59D H 0.070573 -0.034734 0.477264 0.035 Uiso 1 1 calc R . .
C60A C 0.0945(2) -0.03883(17) 0.3219(5) 0.0348(13) Uani 1 1 d . . .
H60C H 0.064567 -0.043483 0.291129 0.042 Uiso 1 1 calc R . .
H60D H 0.115659 -0.057053 0.282914 0.042 Uiso 1 1 calc R . .
C61A C 0.10782(18) 0.00703(16) 0.3056(4) 0.0269(11) Uani 1 1 d . . .
H61C H 0.109485 0.013365 0.227678 0.032 Uiso 1 1 calc R . .
H61D H 0.085157 0.025532 0.338242 0.032 Uiso 1 1 calc R . .
C62A C 0.15247(16) 0.01492(15) 0.3576(4) 0.0210(10) Uani 1 1 d . . .
H62A H 0.173560 -0.005983 0.326437 0.025 Uiso 1 1 calc R . .
C1S C 0.3258(4) 0.1722(3) 0.6558(8) 0.098(3) Uani 1 1 d D U .
H1SA H 0.347393 0.168410 0.713970 0.147 Uiso 1 1 calc GR . .
H1SB H 0.339634 0.187722 0.596590 0.147 Uiso 1 1 calc GR . .
H1SC H 0.315946 0.144831 0.629683 0.147 Uiso 1 1 calc GR . .
C2S C 0.2865(8) 0.1962(7) 0.6973(17) 0.211(9) Uani 1 1 d D U .
H2SA H 0.265036 0.196251 0.636912 0.253 Uiso 1 1 calc R . .
H2SB H 0.273384 0.178040 0.753337 0.253 Uiso 1 1 calc R . .
C3S C 0.2841(6) 0.2393(6) 0.7430(11) 0.158(6) Uani 1 1 d D U .
H3SA H 0.296001 0.259328 0.689571 0.190 Uiso 1 1 calc R . .
H3SB H 0.303099 0.240742 0.807952 0.190 Uiso 1 1 calc R . .
C4S C 0.2379(7) 0.2517(7) 0.7722(13) 0.203(8) Uani 1 1 d D U .
H4SA H 0.220709 0.254238 0.704533 0.244 Uiso 1 1 calc R . .
H4SB H 0.224606 0.228396 0.813669 0.244 Uiso 1 1 calc R . .
C5S C 0.2308(7) 0.2906(6) 0.8349(9) 0.186(8) Uani 1 1 d D U .
H5SA H 0.248281 0.311458 0.793853 0.223 Uiso 1 1 calc R . .
H5SB H 0.248300 0.285447 0.901132 0.223 Uiso 1 1 calc R . .
C6S C 0.1923(4) 0.3159(3) 0.8756(8) 0.093(3) Uani 1 1 d D U .
H6SA H 0.202445 0.334756 0.932599 0.139 Uiso 1 1 calc GR . .
H6SB H 0.169499 0.297059 0.904421 0.139 Uiso 1 1 calc GR . .
H6SC H 0.179713 0.332258 0.816280 0.139 Uiso 1 1 calc GR . .
Cl1S Cl 0.15249(19) 0.4318(2) 1.1172(4) 0.137(3) Uani 0.650(7) 1 d D U P
Cl2S Cl 0.0853(2) 0.3374(2) 1.1403(3) 0.143(3) Uani 0.650(7) 1 d D U P
C7S C 0.1170(7) 0.4007(11) 1.0272(14) 0.207(15) Uani 0.650(7) 1 d D U P
H7SA H 0.110449 0.417478 0.962071 0.249 Uiso 0.650(7) 1 calc R . P
H7SB H 0.133703 0.375643 1.004004 0.249 Uiso 0.650(7) 1 calc R . P
C8S C 0.0758(5) 0.3876(7) 1.0745(12) 0.107(6) Uani 0.650(7) 1 d D U P
H8SA H 0.052698 0.384726 1.018195 0.129 Uiso 0.650(7) 1 calc R . P
H8SB H 0.065545 0.408492 1.127812 0.129 Uiso 0.650(7) 1 calc R . P

loop_
_atom_site_aniso_label
_atom_site_aniso_U_11
_atom_site_aniso_U_22
_atom_site_aniso_U_33
_atom_site_aniso_U_23
_atom_site_aniso_U_13
_atom_site_aniso_U_12
O1 0.0285(19) 0.030(2) 0.051(3) -0.0171(19) 0.0083(18) -0.0082(15)
O2 0.0159(16) 0.0230(17) 0.0333(19) -0.0049(15) 0.0051(14) -0.0039(13)
O3 0.0224(17) 0.0203(17) 0.0238(17) -0.0043(14) 0.0037(14) -0.0039(13)
O4 0.0214(17) 0.0281(18) 0.0258(18) -0.0032(15) 0.0083(15) -0.0082(14)
O5 0.0247(18) 0.0310(19) 0.0282(19) -0.0095(16) 0.0029(15) 0.0029(15)
O6 0.032(2) 0.040(2) 0.030(2) -0.0131(18) -0.0016(17) -0.0009(17)
O7 0.027(2) 0.057(3) 0.044(2) -0.026(2) -0.0060(19) 0.0060(19)
O8 0.0296(19) 0.033(2) 0.033(2) -0.0112(17) -0.0013(16) 0.0024(16)
O9 0.056(3) 0.033(2) 0.028(2) -0.0008(17) 0.016(2) -0.0065(19)
O10 0.080(3) 0.036(2) 0.043(3) 0.000(2) 0.026(2) -0.004(2)
O11 0.042(2) 0.054(3) 0.049(3) 0.020(2) 0.022(2) 0.010(2)
O12 0.060(3) 0.056(3) 0.076(4) 0.031(3) 0.041(3) 0.022(3)
N1 0.0184(19) 0.025(2) 0.021(2) -0.0035(17) 0.0032(17) -0.0044(16)
N2 0.0149(18) 0.0158(19) 0.025(2) -0.0007(16) -0.0012(16) -0.0044(15)
N3 0.023(2) 0.023(2) 0.017(2) -0.0040(17) 0.0026(16) -0.0026(17)
N4 0.022(2) 0.036(2) 0.023(2) -0.0098(19) 0.0028(18) -0.0036(18)
N5 0.027(2) 0.032(2) 0.028(2) 0.0038(19) 0.0004(19) -0.0067(19)
N6 0.027(2) 0.033(2) 0.021(2) 0.0044(18) -0.0006(18) -0.0110(19)
C1 0.021(2) 0.026(3) 0.021(2) -0.004(2) -0.002(2) -0.004(2)
C2 0.022(2) 0.022(2) 0.020(2) -0.002(2) 0.0017(19) -0.0030(19)
C3 0.023(2) 0.025(2) 0.022(2) -0.007(2) 0.004(2) -0.007(2)
C4 0.023(2) 0.029(3) 0.023(2) -0.004(2) 0.007(2) -0.005(2)
C5 0.019(2) 0.026(2) 0.020(2) -0.003(2) 0.0004(19) -0.0011(19)
C6 0.022(2) 0.016(2) 0.017(2) -0.0039(18) 0.0023(19) -0.0020(18)
C7 0.022(2) 0.021(2) 0.025(2) -0.006(2) 0.005(2) -0.0072(19)
C8 0.016(2) 0.020(2) 0.026(2) -0.002(2) 0.0041(19) -0.0026(18)
C9 0.013(2) 0.018(2) 0.025(2) -0.0048(19) -0.0008(19) -0.0026(17)
C10 0.018(2) 0.021(2) 0.017(2) 0.0021(19) 0.0015(18) -0.0030(18)
C11 0.019(2) 0.021(2) 0.018(2) -0.0038(19) -0.0029(19) -0.0006(18)
C12 0.018(2) 0.019(2) 0.018(2) -0.0035(19) 0.0006(18) -0.0015(18)
C13 0.025(2) 0.020(2) 0.037(3) -0.012(2) 0.005(2) -0.003(2)
C14 0.022(2) 0.028(3) 0.029(3) -0.005(2) 0.010(2) -0.006(2)
C15 0.024(2) 0.019(2) 0.022(2) -0.0049(19) 0.004(2) -0.0022(19)
C16 0.017(2) 0.022(2) 0.021(2) -0.0052(19) 0.0007(19) -0.0033(18)
C17 0.027(2) 0.023(2) 0.021(2) -0.008(2) 0.006(2) -0.009(2)
C18 0.020(2) 0.021(2) 0.028(3) -0.003(2) 0.009(2) -0.0019(19)
C19 0.016(2) 0.023(2) 0.019(2) -0.0034(19) 0.0010(19) -0.0029(19)
C20 0.018(2) 0.024(2) 0.018(2) 0.0052(19) -0.0015(19) -0.0017(19)
C21 0.019(2) 0.020(2) 0.019(2) 0.0005(19) -0.0017(19) -0.0044(18)
C22 0.021(2) 0.020(2) 0.015(2) 0.0001(18) 0.0000(18) -0.0017(18)
C23 0.016(2) 0.020(2) 0.018(2) -0.0027(19) 0.0011(18) -0.0012(18)
C24 0.017(2) 0.019(2) 0.020(2) -0.0010(19) 0.0003(19) -0.0017(18)
C25 0.018(2) 0.020(2) 0.028(3) -0.006(2) -0.001(2) -0.0078(19)
C26 0.021(2) 0.016(2) 0.033(3) -0.007(2) -0.005(2) -0.0007(19)
C27 0.016(2) 0.036(3) 0.046(3) -0.015(3) -0.001(2) -0.012(2)
C28 0.031(3) 0.028(3) 0.036(3) -0.006(2) 0.010(2) -0.019(2)
C29 0.038(3) 0.021(2) 0.025(3) -0.004(2) 0.007(2) -0.009(2)
C30 0.022(2) 0.020(2) 0.020(2) -0.0008(19) -0.0006(19) -0.0050(19)
C31 0.031(3) 0.020(2) 0.018(2) -0.0011(19) 0.001(2) -0.001(2)
C32 0.024(2) 0.026(3) 0.023(3) -0.002(2) 0.003(2) -0.003(2)
C33 0.024(3) 0.031(3) 0.027(3) -0.004(2) 0.002(2) -0.002(2)
C34 0.029(3) 0.028(3) 0.021(2) -0.004(2) 0.002(2) -0.002(2)
C35 0.029(3) 0.031(3) 0.026(3) -0.005(2) 0.005(2) -0.001(2)
C36 0.025(3) 0.045(3) 0.028(3) -0.012(3) 0.003(2) -0.003(2)
C37 0.021(2) 0.038(3) 0.026(3) -0.006(2) 0.002(2) -0.003(2)
C38 0.029(3) 0.034(3) 0.025(3) -0.003(2) 0.005(2) -0.001(2)
C39 0.030(3) 0.024(2) 0.021(2) -0.005(2) 0.001(2) -0.007(2)
C40 0.031(3) 0.023(2) 0.020(2) -0.001(2) -0.002(2) 0.000(2)
C41 0.032(3) 0.024(2) 0.025(3) -0.002(2) -0.001(2) -0.010(2)
C42 0.032(3) 0.029(3) 0.036(3) 0.004(2) 0.005(2) -0.006(2)
C43 0.045(3) 0.031(3) 0.025(3) 0.008(2) -0.001(2) -0.004(2)
C44 0.035(3) 0.037(3) 0.036(3) 0.008(3) -0.011(3) -0.002(2)
C45 0.031(3) 0.037(3) 0.035(3) 0.005(3) -0.006(2) -0.008(2)
C46 0.025(2) 0.031(3) 0.025(3) 0.003(2) -0.002(2) -0.006(2)
C47 0.031(3) 0.033(3) 0.021(3) -0.002(2) 0.004(2) -0.009(2)
C48 0.032(3) 0.034(3) 0.021(3) -0.005(2) -0.004(2) -0.005(2)
C49 0.042(3) 0.033(3) 0.023(3) 0.000(2) 0.004(2) -0.015(2)
C50 0.029(3) 0.038(3) 0.023(3) -0.001(2) 0.005(2) -0.008(2)
C51 0.040(3) 0.029(3) 0.028(3) -0.002(2) 0.009(2) -0.008(2)
C52 0.024(3) 0.046(3) 0.029(3) 0.007(3) 0.003(2) 0.000(2)
C53 0.024(3) 0.038(3) 0.028(3) 0.009(2) -0.003(2) -0.007(2)
C54 0.029(3) 0.048(3) 0.033(3) 0.013(3) 0.011(2) 0.007(2)
C55 0.026(3) 0.042(3) 0.031(3) 0.012(3) 0.002(2) -0.004(2)
C56 0.033(3) 0.040(3) 0.043(3) 0.011(3) 0.013(3) 0.005(3)
C57 0.030(3) 0.032(3) 0.019(2) 0.000(2) 0.002(2) -0.015(2)
C58 0.027(3) 0.041(3) 0.028(3) 0.001(2) -0.006(2) -0.014(2)
C59 0.028(3) 0.042(3) 0.035(3) -0.005(3) 0.002(2) -0.021(2)
C60 0.030(3) 0.027(3) 0.029(3) 0.002(2) 0.002(2) -0.013(2)
C61 0.025(2) 0.029(3) 0.022(3) 0.000(2) 0.001(2) -0.005(2)
C62 0.016(2) 0.026(2) 0.026(3) -0.003(2) 0.001(2) -0.0068(19)
O1A 0.0190(16) 0.0232(17) 0.0317(19) 0.0019(15) 0.0039(15) -0.0046(14)
O2A 0.0212(17) 0.0185(18) 0.055(2) -0.0072(17) -0.0009(17) -0.0004(14)
O3A 0.0234(18) 0.0293(19) 0.039(2) -0.0098(17) 0.0070(17) -0.0070(15)
O4A 0.0339(19) 0.0237(18) 0.0240(18) -0.0055(15) 0.0036(16) -0.0100(15)
O5A 0.036(2) 0.0182(17) 0.033(2) 0.0030(15) 0.0087(17) 0.0041(15)
O6A 0.042(2) 0.031(2) 0.031(2) 0.0022(17) 0.0198(18) 0.0058(17)
O7A 0.047(2) 0.025(2) 0.045(2) 0.0113(17) 0.0195(19) 0.0112(17)
O8A 0.0314(19) 0.0293(19) 0.0288(19) 0.0050(16) 0.0122(16) 0.0079(16)
O9A 0.0254(18) 0.042(2) 0.0275(19) -0.0124(18) -0.0013(16) 0.0002(16)
O10A 0.0245(18) 0.036(2) 0.0281(19) -0.0076(17) -0.0001(16) 0.0015(16)
O11A 0.0265(19) 0.043(2) 0.038(2) -0.022(2) -0.0017(17) 0.0025(17)
O12A 0.025(2) 0.057(3) 0.050(3) -0.020(2) -0.0062(19) 0.0102(19)
N1A 0.0200(19) 0.019(2) 0.0177(19) -0.0024(16) 0.0005(16) -0.0063(15)
N2A 0.0158(18) 0.0143(18) 0.023(2) 0.0001(16) -0.0020(16) -0.0063(15)
N4A 0.025(2) 0.022(2) 0.020(2) 0.0027(17) 0.0004(17) 0.0010(16)
N5A 0.022(2) 0.026(2) 0.020(2) 0.0014(17) -0.0037(17) -0.0009(17)
N6A 0.024(2) 0.0195(19) 0.020(2) -0.0012(16) -0.0022(17) -0.0023(16)
N3A 0.0179(18) 0.0198(19) 0.022(2) 0.0007(16) -0.0003(16) 0.0002(16)
C1A 0.020(2) 0.021(2) 0.022(2) 0.003(2) 0.000(2) -0.0050(19)
C2A 0.019(2) 0.025(2) 0.018(2) 0.000(2) 0.0012(19) -0.0029(19)
C3A 0.020(2) 0.025(2) 0.021(2) 0.001(2) 0.0045(19) -0.0047(19)
C4A 0.026(2) 0.022(2) 0.020(2) -0.004(2) 0.004(2) -0.006(2)
C5A 0.021(2) 0.024(2) 0.014(2) 0.0020(19) -0.0033(18) -0.0039(19)
C6A 0.017(2) 0.023(2) 0.017(2) -0.0003(19) -0.0005(18) -0.0067(18)
C7A 0.021(2) 0.027(3) 0.020(2) -0.003(2) 0.0010(19) -0.003(2)
C8A 0.023(2) 0.019(2) 0.025(3) -0.004(2) -0.002(2) -0.0004(19)
C9A 0.020(2) 0.017(2) 0.021(2) -0.0009(19) -0.0042(19) -0.0054(18)
C10A 0.021(2) 0.019(2) 0.025(2) -0.002(2) -0.005(2) -0.0040(19)
C11A 0.021(2) 0.023(2) 0.019(2) -0.0019(19) 0.003(2) -0.0033(19)
C12A 0.021(2) 0.021(2) 0.019(2) -0.0051(19) 0.0009(19) -0.0047(19)
C13A 0.030(3) 0.029(3) 0.031(3) -0.011(2) 0.016(2) -0.012(2)
C14A 0.030(3) 0.024(3) 0.038(3) -0.015(2) 0.012(2) -0.010(2)
C15A 0.027(2) 0.022(2) 0.019(2) -0.007(2) 0.003(2) -0.004(2)
C16A 0.021(2) 0.028(3) 0.020(2) -0.003(2) 0.000(2) -0.004(2)
C17A 0.022(2) 0.028(3) 0.026(3) -0.007(2) 0.013(2) -0.006(2)
C18A 0.031(3) 0.028(3) 0.023(3) -0.009(2) 0.007(2) -0.008(2)
C19A 0.023(2) 0.026(3) 0.020(2) -0.002(2) 0.000(2) -0.006(2)
C20A 0.022(2) 0.027(3) 0.020(2) -0.001(2) 0.000(2) -0.004(2)
C21A 0.019(2) 0.024(2) 0.015(2) -0.0019(19) 0.0003(18) -0.0015(19)
C22A 0.022(2) 0.017(2) 0.017(2) 0.0004(19) 0.0042(19) -0.0026(18)
C23A 0.019(2) 0.021(2) 0.019(2) 0.0001(19) 0.0009(19) -0.0024(18)
C24A 0.021(2) 0.018(2) 0.020(2) 0.0020(19) 0.0008(19) -0.0009(18)
C25A 0.018(2) 0.017(2) 0.024(2) -0.0003(19) -0.0048(19) -0.0051(18)
C26A 0.024(2) 0.024(2) 0.027(3) 0.008(2) -0.007(2) -0.006(2)
C27A 0.032(3) 0.029(3) 0.031(3) 0.010(2) -0.007(2) -0.014(2)
C28A 0.023(2) 0.033(3) 0.031(3) 0.008(2) -0.004(2) -0.013(2)
C29A 0.022(2) 0.028(3) 0.030(3) 0.002(2) -0.005(2) -0.008(2)
C30A 0.019(2) 0.021(2) 0.021(2) 0.000(2) -0.0022(19) -0.0061(19)
C31A 0.021(2) 0.018(2) 0.022(2) -0.0025(19) -0.0017(19) -0.0005(18)
C32A 0.021(2) 0.014(2) 0.025(2) 0.0006(19) 0.002(2) 0.0018(18)
C33A 0.027(3) 0.024(2) 0.021(2) -0.002(2) 0.006(2) 0.004(2)
C34A 0.025(2) 0.023(2) 0.015(2) -0.0019(19) 0.0031(19) -0.0039(19)
C35A 0.025(2) 0.024(2) 0.024(2) -0.001(2) 0.002(2) 0.001(2)
C36A 0.032(3) 0.027(3) 0.027(3) 0.006(2) 0.005(2) 0.001(2)
C37A 0.029(3) 0.021(2) 0.025(3) 0.005(2) 0.005(2) 0.005(2)
C38A 0.031(3) 0.023(3) 0.029(3) 0.005(2) 0.010(2) 0.006(2)
C39A 0.025(2) 0.018(2) 0.023(2) 0.004(2) 0.003(2) 0.0033(19)
C40A 0.023(2) 0.023(2) 0.025(3) 0.004(2) 0.001(2) 0.002(2)
C41A 0.022(2) 0.027(2) 0.018(2) 0.007(2) 0.0018(19) -0.007(2)
C42A 0.027(3) 0.036(3) 0.027(3) 0.002(2) -0.005(2) -0.005(2)
C43A 0.039(3) 0.038(3) 0.022(3) 0.008(2) -0.008(2) -0.005(2)
C44A 0.038(3) 0.031(3) 0.038(3) 0.007(3) -0.003(3) 0.002(2)
C45A 0.034(3) 0.025(3) 0.026(3) 0.007(2) -0.005(2) -0.004(2)
C46A 0.018(2) 0.030(3) 0.022(2) 0.000(2) 0.001(2) 0.0018(19)
C47A 0.026(3) 0.028(3) 0.019(2) 0.002(2) -0.004(2) -0.002(2)
C48A 0.029(3) 0.021(2) 0.020(2) 0.004(2) -0.002(2) -0.003(2)
C49A 0.026(2) 0.023(2) 0.020(2) 0.001(2) 0.004(2) 0.0021(19)
C50A 0.024(2) 0.020(2) 0.019(2) 0.0036(19) -0.001(2) -0.0019(19)
C51A 0.024(3) 0.024(2) 0.017(2) 0.0018(19) -0.001(2) -0.002(2)
C52A 0.025(2) 0.028(3) 0.021(2) -0.003(2) -0.001(2) -0.002(2)
C53A 0.029(3) 0.023(2) 0.024(3) 0.000(2) 0.000(2) 0.001(2)
C54A 0.025(3) 0.036(3) 0.029(3) -0.007(2) -0.002(2) 0.002(2)
C55A 0.025(3) 0.027(3) 0.024(3) -0.002(2) 0.001(2) 0.000(2)
C56A 0.027(3) 0.030(3) 0.025(3) -0.005(2) -0.003(2) -0.003(2)
C57A 0.016(2) 0.025(2) 0.024(2) 0.000(2) 0.0028(19) -0.0019(19)
C58A 0.027(3) 0.019(2) 0.025(3) 0.003(2) -0.003(2) -0.0061(19)
C59A 0.035(3) 0.020(2) 0.033(3) 0.004(2) 0.002(2) -0.011(2)
C60A 0.045(3) 0.029(3) 0.030(3) 0.002(2) -0.006(3) -0.022(2)
C61A 0.034(3) 0.023(3) 0.024(3) 0.005(2) -0.004(2) -0.013(2)
C62A 0.023(2) 0.016(2) 0.023(2) 0.0038(19) 0.001(2) -0.0073(19)
C1S 0.134(8) 0.082(6) 0.078(6) 0.040(5) -0.055(6) -0.060(5)
C2S 0.265(19) 0.214(14) 0.154(16) 0.012(13) -0.032(13) 0.066(13)
C3S 0.184(12) 0.198(13) 0.093(9) 0.038(8) -0.064(8) 0.055(11)
C4S 0.227(15) 0.285(16) 0.098(10) 0.055(10) -0.029(11) 0.120(14)
C5S 0.233(16) 0.268(16) 0.057(7) 0.074(7) -0.027(8) 0.091(13)
C6S 0.126(8) 0.092(6) 0.060(5) 0.044(5) -0.029(5) -0.061(5)
Cl1S 0.108(4) 0.235(7) 0.068(3) 0.052(4) 0.001(2) -0.049(4)
Cl2S 0.164(5) 0.208(6) 0.056(2) 0.015(3) -0.002(3) 0.108(5)
C7S 0.094(14) 0.46(4) 0.063(10) 0.063(16) -0.009(10) -0.12(2)
C8S 0.062(8) 0.210(17) 0.050(8) 0.043(11) 0.002(6) -0.006(9)

loop_
_atom_type_symbol
_atom_type_description
_atom_type_scat_dispersion_real
_atom_type_scat_dispersion_imag
_atom_type_scat_source
C C 0.0181 0.0091 'International Tables Vol C Tables 4.2.6.8 and 6.1.1.4'
H H 0.0000 0.0000 'International Tables Vol C Tables 4.2.6.8 and 6.1.1.4'
Cl Cl 0.3639 0.7018 'International Tables Vol C Tables 4.2.6.8 and 6.1.1.4'
N N 0.0311 0.0180 'International Tables Vol C Tables 4.2.6.8 and 6.1.1.4'
O O 0.0492 0.0322 'International Tables Vol C Tables 4.2.6.8 and 6.1.1.4'

loop_
_geom_angle_atom_site_label_1
_geom_angle_atom_site_label_2
_geom_angle_atom_site_label_3
_geom_angle
C1 N1 C62 120.6(4)
C20 N1 C1 123.1(4)
C20 N1 C62 116.1(4)
C10 N2 C25 116.6(4)
C11 N2 C10 124.0(4)
C11 N2 C25 119.4(4)
C31 N3 C30 125.1(4)
C31 N3 C40 111.6(4)
C40 N3 C30 123.4(4)
C35 N4 C36 110.7(4)
C35 N4 C41 121.6(4)
C36 N4 C41 125.3(4)
C47 N5 C46 126.0(5)
C47 N5 C56 110.7(4)
C56 N5 C46 121.2(5)
C51 N6 C57 120.9(5)
C52 N6 C51 111.2(4)
C52 N6 C57 127.7(4)
O1 C1 N1 120.4(4)
O1 C1 C2 122.1(5)
N1 C1 C2 117.5(4)
C3 C2 C1 121.2(4)
C3 C2 C21 119.3(4)
C21 C2 C1 119.6(4)
C2 C3 H3 119.5
C2 C3 C4 121.0(5)
C4 C3 H3 119.5
C3 C4 H4 119.3
C5 C4 C3 121.3(5)
C5 C4 H4 119.3
C4 C5 C6 122.0(4)
C4 C5 C22 118.9(4)
C22 C5 C6 119.1(4)
C7 C6 C5 122.8(4)
C7 C6 C23 118.9(4)
C23 C6 C5 118.3(4)
C6 C7 H7 119.0
C6 C7 C8 122.1(4)
C8 C7 H7 119.0
C7 C8 H8 120.2
C9 C8 C7 119.6(4)
C9 C8 H8 120.2
C8 C9 C10 119.5(4)
C8 C9 C24 120.1(4)
C24 C9 C10 120.4(4)
O2 C10 N2 121.9(4)
O2 C10 C9 121.7(4)
N2 C10 C9 116.4(4)
O3 C11 N2 121.2(4)
O3 C11 C12 121.2(4)
N2 C11 C12 117.6(4)
C13 C12 C11 119.7(4)
C13 C12 C24 120.2(4)
C24 C12 C11 119.9(4)
C12 C13 H13 119.9
C12 C13 C14 120.2(5)
C14 C13 H13 119.9
C13 C14 H14 119.4
C15 C14 C13 121.3(5)
C15 C14 H14 119.4
C14 C15 C16 121.8(4)
C14 C15 C23 119.4(4)
C23 C15 C16 118.8(4)
C17 C16 C15 121.7(4)
C17 C16 C22 118.9(4)
C22 C16 C15 119.4(4)
C16 C17 H17 119.1
C16 C17 C18 121.9(4)
C18 C17 H17 119.1
C17 C18 H18 120.4
C19 C18 C17 119.1(4)
C19 C18 H18 120.4
C18 C19 C20 118.9(4)
C18 C19 C21 121.0(4)
C21 C19 C20 120.1(4)
O4 C20 N1 121.3(4)
O4 C20 C19 121.7(4)
N1 C20 C19 116.9(4)
C19 C21 C2 120.0(4)
C22 C21 C2 120.3(4)
C22 C21 C19 119.7(4)
C16 C22 C5 121.7(4)
C21 C22 C5 119.2(4)
C21 C22 C16 119.1(4)
C15 C23 C6 122.2(4)
C24 C23 C6 118.9(4)
C24 C23 C15 118.9(4)
C9 C24 C12 119.7(4)
C9 C24 C23 120.4(4)
C23 C24 C12 119.9(4)
N2 C25 H25 106.4
N2 C25 C26 114.4(4)
N2 C25 C30 113.0(4)
C26 C25 H25 106.4
C26 C25 C30 109.6(4)
C30 C25 H25 106.4
C25 C26 H26A 110.1
C25 C26 H26B 110.1
H26A C26 H26B 108.4
C27 C26 C25 107.9(4)
C27 C26 H26A 110.1
C27 C26 H26B 110.1
C26 C27 H27A 109.5
C26 C27 H27B 109.5
H27A C27 H27B 108.1
C28 C27 C26 110.7(4)
C28 C27 H27A 109.5
C28 C27 H27B 109.5
C27 C28 H28A 109.1
C27 C28 H28B 109.1
C27 C28 C29 112.5(4)
H28A C28 H28B 107.8
C29 C28 H28A 109.1
C29 C28 H28B 109.1
C28 C29 H29A 110.0
C28 C29 H29B 110.0
H29A C29 H29B 108.4
C30 C29 C28 108.4(4)
C30 C29 H29A 110.0
C30 C29 H29B 110.0
N3 C30 C25 111.7(4)
N3 C30 C29 112.9(4)
N3 C30 H30 107.9
C25 C30 C29 108.4(4)
C25 C30 H30 107.9
C29 C30 H30 107.9
O5 C31 N3 124.8(5)
O5 C31 C32 129.0(5)
N3 C31 C32 106.1(4)
C33 C32 C31 129.4(5)
C33 C32 C39 122.1(5)
C39 C32 C31 108.4(4)
C32 C33 H33 122.3
C34 C33 C32 115.4(5)
C34 C33 H33 122.3
C33 C34 C35 130.1(5)
C33 C34 C37 122.2(5)
C37 C34 C35 107.6(5)
O6 C35 N4 124.3(5)
O6 C35 C34 128.8(5)
N4 C35 C34 106.8(4)
O7 C36 N4 125.2(5)
O7 C36 C37 128.1(5)
N4 C36 C37 106.6(5)
C34 C37 C36 108.0(5)
C38 C37 C34 122.4(5)
C38 C37 C36 129.7(5)
C37 C38 H38 122.3
C39 C38 C37 115.5(5)
C39 C38 H38 122.3
C32 C39 C40 108.2(4)
C38 C39 C32 122.4(5)
C38 C39 C40 129.4(5)
O8 C40 N3 125.4(5)
O8 C40 C39 128.9(5)
N3 C40 C39 105.7(4)
N4 C41 H41 107.5
N4 C41 C42 110.0(4)
N4 C41 C46 113.8(4)
C42 C41 H41 107.5
C42 C41 C46 110.4(4)
C46 C41 H41 107.5
C41 C42 H42A 109.3
C41 C42 H42B 109.3
H42A C42 H42B 107.9
C43 C42 C41 111.7(4)
C43 C42 H42A 109.3
C43 C42 H42B 109.3
C42 C43 H43A 109.5
C42 C43 H43B 109.5
H43A C43 H43B 108.1
C44 C43 C42 110.5(5)
C44 C43 H43A 109.5
C44 C43 H43B 109.5
C43 C44 H44A 109.5
C43 C44 H44B 109.5
C43 C44 C45 110.9(5)
H44A C44 H44B 108.0
C45 C44 H44A 109.5
C45 C44 H44B 109.5
C44 C45 H45A 109.2
C44 C45 H45B 109.2
C44 C45 C46 111.9(5)
H45A C45 H45B 107.9
C46 C45 H45A 109.2
C46 C45 H45B 109.2
N5 C46 C41 113.3(4)
N5 C46 C45 110.3(4)
N5 C46 H46 107.9
C41 C46 H46 107.9
C45 C46 C41 109.5(4)
C45 C46 H46 107.9
O9 C47 N5 125.6(5)
O9 C47 C48 128.1(5)
N5 C47 C48 106.3(4)
C49 C48 C47 128.9(5)
C55 C48 C47 108.5(5)
C55 C48 C49 122.5(5)
C48 C49 H49 123.1
C50 C49 C48 113.8(5)
C50 C49 H49 123.1
C49 C50 C51 128.4(5)
C49 C50 C53 123.5(5)
C53 C50 C51 108.1(5)
O10 C51 N6 124.9(5)
O10 C51 C50 128.4(5)
N6 C51 C50 106.6(5)
O11 C52 N6 125.4(5)
O11 C52 C53 128.4(6)
N6 C52 C53 106.2(5)
C50 C53 C52 107.9(5)
C54 C53 C50 122.1(5)
C54 C53 C52 129.9(5)
C53 C54 H54 122.5
C53 C54 C55 115.0(5)
C55 C54 H54 122.5
C48 C55 C54 123.0(6)
C48 C55 C56 107.4(5)
C54 C55 C56 129.6(6)
O12 C56 N5 124.9(5)
O12 C56 C55 128.1(5)
N5 C56 C55 107.0(5)
N6 C57 H57 108.1
N6 C57 C58 112.3(4)
N6 C57 C62 112.2(4)
C58 C57 H57 108.1
C62 C57 H57 108.1
C62 C57 C58 107.9(4)
C57 C58 H58A 109.8
C57 C58 H58B 109.8
H58A C58 H58B 108.2
C59 C58 C57 109.5(4)
C59 C58 H58A 109.8
C59 C58 H58B 109.8
C58 C59 H59A 109.2
C58 C59 H59B 109.2
H59A C59 H59B 107.9
C60 C59 C58 111.9(5)
C60 C59 H59A 109.2
C60 C59 H59B 109.2
C59 C60 H60A 109.2
C59 C60 H60B 109.2
C59 C60 C61 111.9(4)
H60A C60 H60B 107.9
C61 C60 H60A 109.2
C61 C60 H60B 109.2
C60 C61 H61A 109.9
C60 C61 H61B 109.9
H61A C61 H61B 108.3
C62 C61 C60 108.8(4)
C62 C61 H61A 109.9
C62 C61 H61B 109.9
N1 C62 C57 112.6(4)
N1 C62 C61 112.9(4)
N1 C62 H62 107.5
C57 C62 H62 107.5
C61 C62 C57 108.6(4)
C61 C62 H62 107.5
C1A N1A C20A 123.1(4)
C1A N1A C62A 121.5(4)
C20A N1A C62A 115.2(4)
C10A N2A C25A 117.0(4)
C11A N2A C10A 123.7(4)
C11A N2A C25A 119.2(4)
C35A N4A C41A 122.1(4)
C36A N4A C35A 111.5(4)
C36A N4A C41A 125.4(4)
C47A N5A C46A 124.7(4)
C47A N5A C56A 111.6(4)
C56A N5A C46A 121.2(4)
C51A N6A C57A 120.5(4)
C52A N6A C51A 111.7(4)
C52A N6A C57A 127.5(4)
C31A N3A C30A 127.1(4)
C31A N3A C40A 111.0(4)
C40A N3A C30A 121.7(4)
O1A C1A N1A 121.7(4)
O1A C1A C2A 122.0(4)
N1A C1A C2A 116.2(4)
C3A C2A C1A 119.9(4)
C3A C2A C21A 120.4(4)
C21A C2A C1A 119.6(4)
C2A C3A H3A 119.8
C2A C3A C4A 120.3(4)
C4A C3A H3A 119.8
C3A C4A H4A 119.5
C5A C4A C3A 121.0(4)
C5A C4A H4A 119.5
C4A C5A C6A 122.2(4)
C4A C5A C22A 118.6(4)
C22A C5A C6A 119.2(4)
C7A C6A C5A 122.3(4)
C7A C6A C23A 119.2(4)
C23A C6A C5A 118.4(4)
C6A C7A H7A 119.6
C6A C7A C8A 120.8(4)
C8A C7A H7A 119.6
C7A C8A H8A 119.6
C9A C8A C7A 120.8(4)
C9A C8A H8A 119.6
C8A C9A C10A 120.7(4)
C8A C9A C24A 119.9(4)
C24A C9A C10A 119.4(4)
O2A C10A N2A 121.5(4)
O2A C10A C9A 121.6(4)
N2A C10A C9A 116.8(4)
O3A C11A N2A 121.1(4)
O3A C11A C12A 122.3(4)
N2A C11A C12A 116.7(4)
C13A C12A C11A 118.5(4)
C13A C12A C24A 120.0(4)
C24A C12A C11A 121.2(4)
C12A C13A H13A 120.1
C12A C13A C14A 119.8(5)
C14A C13A H13A 120.1
C13A C14A H14A 119.4
C15A C14A C13A 121.2(5)
C15A C14A H14A 119.4
C14A C15A C16A 120.7(4)
C14A C15A C23A 120.0(4)
C23A C15A C16A 119.3(4)
C17A C16A C15A 122.6(4)
C17A C16A C22A 119.1(4)
C22A C16A C15A 118.3(4)
C16A C17A H17A 118.9
C16A C17A C18A 122.1(4)
C18A C17A H17A 118.9
C17A C18A H18A 119.9
C19A C18A C17A 120.3(5)
C19A C18A H18A 119.9
C18A C19A C20A 119.8(5)
C18A C19A C21A 119.7(4)
C21A C19A C20A 120.3(4)
O4A C20A N1A 120.2(4)
O4A C20A C19A 123.0(5)
N1A C20A C19A 116.7(4)
C2A C21A C19A 120.0(4)
C2A C21A C22A 119.6(4)
C19A C21A C22A 120.4(4)
C5A C22A C16A 121.9(4)
C21A C22A C5A 120.1(4)
C21A C22A C16A 118.0(4)
C15A C23A C6A 122.4(4)
C24A C23A C6A 119.3(4)
C24A C23A C15A 118.2(4)
C12A C24A C9A 119.6(4)
C12A C24A C23A 120.6(4)
C23A C24A C9A 119.7(4)
N2A C25A H25A 107.1
N2A C25A C26A 113.7(4)
N2A C25A C30A 112.7(4)
C26A C25A H25A 107.1
C26A C25A C30A 108.8(4)
C30A C25A H25A 107.1
C25A C26A H26C 109.7
C25A C26A H26D 109.7
H26C C26A H26D 108.2
C27A C26A C25A 109.7(4)
C27A C26A H26C 109.7
C27A C26A H26D 109.7
C26A C27A H27C 109.3
C26A C27A H27D 109.3
C26A C27A C28A 111.5(4)
H27C C27A H27D 108.0
C28A C27A H27C 109.3
C28A C27A H27D 109.3
C27A C28A H28C 109.2
C27A C28A H28D 109.2
C27A C28A C29A 112.0(4)
H28C C28A H28D 107.9
C29A C28A H28C 109.2
C29A C28A H28D 109.2
C28A C29A H29C 109.6
C28A C29A H29D 109.6
C28A C29A C30A 110.1(4)
H29C C29A H29D 108.2
C30A C29A H29C 109.6
C30A C29A H29D 109.6
N3A C30A C25A 112.8(4)
N3A C30A C29A 113.9(4)
N3A C30A H30A 107.4
C25A C30A H30A 107.4
C29A C30A C25A 107.8(4)
C29A C30A H30A 107.4
O5A C31A N3A 124.9(4)
O5A C31A C32A 128.3(4)
N3A C31A C32A 106.7(4)
C33A C32A C31A 129.9(4)
C39A C32A C31A 107.5(4)
C39A C32A C33A 122.6(4)
C32A C33A H33A 122.8
C34A C33A C32A 114.5(4)
C34A C33A H33A 122.8
C33A C34A C35A 129.5(5)
C37A C34A C33A 122.4(5)
C37A C34A C35A 108.1(4)
O6A C35A N4A 124.7(5)
O6A C35A C34A 129.7(5)
N4A C35A C34A 105.6(4)
O7A C36A N4A 125.6(5)
O7A C36A C37A 128.3(5)
N4A C36A C37A 106.0(4)
C34A C37A C36A 108.7(4)
C34A C37A C38A 123.3(5)
C38A C37A C36A 128.0(5)
C37A C38A H38A 122.7
C39A C38A C37A 114.6(5)
C39A C38A H38A 122.7
C32A C39A C40A 107.7(4)
C38A C39A C32A 122.6(5)
C38A C39A C40A 129.7(5)
O8A C40A N3A 125.9(5)
O8A C40A C39A 127.4(5)
N3A C40A C39A 106.7(4)
N4A C41A H41A 107.8
N4A C41A C42A 109.1(4)
N4A C41A C46A 114.5(4)
C42A C41A H41A 107.8
C46A C41A H41A 107.8
C46A C41A C42A 109.6(4)
C41A C42A H42C 109.4
C41A C42A H42D 109.4
C41A C42A C43A 111.1(4)
H42C C42A H42D 108.0
C43A C42A H42C 109.4
C43A C42A H42D 109.4
C42A C43A H43C 109.4
C42A C43A H43D 109.4
H43C C43A H43D 108.0
C44A C43A C42A 111.0(5)
C44A C43A H43C 109.4
C44A C43A H43D 109.4
C43A C44A H44C 109.6
C43A C44A H44D 109.6
C43A C44A C45A 110.1(5)
H44C C44A H44D 108.2
C45A C44A H44C 109.6
C45A C44A H44D 109.6
C44A C45A H45C 109.4
C44A C45A H45D 109.4
H45C C45A H45D 108.0
C46A C45A C44A 111.0(4)
C46A C45A H45C 109.4
C46A C45A H45D 109.4
N5A C46A C41A 112.3(4)
N5A C46A C45A 109.2(4)
N5A C46A H46A 107.9
C41A C46A C45A 111.3(4)
C41A C46A H46A 107.9
C45A C46A H46A 107.9
O9A C47A N5A 125.9(5)
O9A C47A C48A 128.3(5)
N5A C47A C48A 105.8(4)
C49A C48A C47A 128.5(5)
C55A C48A C47A 108.1(4)
C55A C48A C49A 123.3(5)
C48A C49A H49A 122.8
C48A C49A C50A 114.4(5)
C50A C49A H49A 122.8
C49A C50A C51A 128.9(5)
C49A C50A C53A 122.5(5)
C53A C50A C51A 108.6(4)
O10A C51A N6A 125.7(5)
O10A C51A C50A 128.4(5)
N6A C51A C50A 105.9(4)
O11A C52A N6A 126.1(5)
O11A C52A C53A 127.9(5)
N6A C52A C53A 106.0(4)
C50A C53A C52A 107.7(4)
C54A C53A C50A 122.9(5)
C54A C53A C52A 129.3(5)
C53A C54A H54A 122.7
C53A C54A C55A 114.5(5)
C55A C54A H54A 122.7
C48A C55A C54A 122.4(5)
C48A C55A C56A 108.4(4)
C54A C55A C56A 129.1(5)
O12A C56A N5A 125.8(5)
O12A C56A C55A 128.2(5)
N5A C56A C55A 106.0(4)
N6A C57A H57A 108.0
N6A C57A C58A 112.9(4)
N6A C57A C62A 112.2(4)
C58A C57A H57A 108.0
C62A C57A H57A 108.0
C62A C57A C58A 107.7(4)
C57A C58A H58C 109.8
C57A C58A H58D 109.8
H58C C58A H58D 108.3
C59A C58A C57A 109.2(4)
C59A C58A H58C 109.8
C59A C58A H58D 109.8
C58A C59A H59C 109.4
C58A C59A H59D 109.4
H59C C59A H59D 108.0
C60A C59A C58A 111.2(4)
C60A C59A H59C 109.4
C60A C59A H59D 109.4
C59A C60A H60C 109.3
C59A C60A H60D 109.3
C59A C60A C61A 111.6(5)
H60C C60A H60D 108.0
C61A C60A H60C 109.3
C61A C60A H60D 109.3
C60A C61A H61C 109.8
C60A C61A H61D 109.8
H61C C61A H61D 108.2
C62A C61A C60A 109.6(4)
C62A C61A H61C 109.8
C62A C61A H61D 109.8
N1A C62A C57A 112.3(4)
N1A C62A C61A 114.4(4)
N1A C62A H62A 106.7
C57A C62A H62A 106.7
C61A C62A C57A 109.5(4)
C61A C62A H62A 106.7
H1SA C1S H1SB 109.5
H1SA C1S H1SC 109.5
H1SB C1S H1SC 109.5
C2S C1S H1SA 109.5
C2S C1S H1SB 109.5
C2S C1S H1SC 109.5
C1S C2S H2SA 104.8
C1S C2S H2SB 104.8
H2SA C2S H2SB 105.8
C3S C2S C1S 130(2)
C3S C2S H2SA 104.8
C3S C2S H2SB 104.8
C2S C3S H3SA 109.1
C2S C3S H3SB 109.1
C2S C3S C4S 113(2)
H3SA C3S H3SB 107.8
C4S C3S H3SA 109.1
C4S C3S H3SB 109.1
C3S C4S H4SA 107.6
C3S C4S H4SB 107.6
H4SA C4S H4SB 107.0
C5S C4S C3S 119(2)
C5S C4S H4SA 107.6
C5S C4S H4SB 107.6
C4S C5S H5SA 102.7
C4S C5S H5SB 102.7
C4S C5S C6S 138(2)
H5SA C5S H5SB 105.0
C6S C5S H5SA 102.7
C6S C5S H5SB 102.7
C5S C6S H6SA 109.5
C5S C6S H6SB 109.5
C5S C6S H6SC 109.5
H6SA C6S H6SB 109.5
H6SA C6S H6SC 109.5
H6SB C6S H6SC 109.5
Cl1S C7S H7SA 108.7
Cl1S C7S H7SB 108.7
H7SA C7S H7SB 107.6
C8S C7S Cl1S 114.3(16)
C8S C7S H7SA 108.7
C8S C7S H7SB 108.7
Cl2S C8S H8SA 110.1
Cl2S C8S H8SB 110.1
C7S C8S Cl2S 107.8(19)
C7S C8S H8SA 110.1
C7S C8S H8SB 110.1
H8SA C8S H8SB 108.5

loop_
_geom_bond_atom_site_label_1
_geom_bond_atom_site_label_2
_geom_bond_distance
O1 C1 1.222(6)
O2 C10 1.215(6)
O3 C11 1.227(6)
O4 C20 1.218(6)
O5 C31 1.197(6)
O6 C35 1.209(7)
O7 C36 1.210(7)
O8 C40 1.197(6)
O9 C47 1.205(7)
O10 C51 1.216(7)
O11 C52 1.203(7)
O12 C56 1.209(8)
N1 C1 1.402(6)
N1 C20 1.395(7)
N1 C62 1.484(6)
N2 C10 1.408(6)
N2 C11 1.388(6)
N2 C25 1.479(6)
N3 C30 1.471(6)
N3 C31 1.410(6)
N3 C40 1.414(7)
N4 C35 1.402(7)
N4 C36 1.410(7)
N4 C41 1.458(7)
N5 C46 1.457(7)
N5 C47 1.398(7)
N5 C56 1.398(7)
N6 C51 1.405(7)
N6 C52 1.400(8)
N6 C57 1.466(7)
C1 C2 1.461(7)
C2 C3 1.370(7)
C2 C21 1.422(7)
C3 H3 0.9500
C3 C4 1.400(7)
C4 H4 0.9500
C4 C5 1.390(7)
C5 C6 1.470(7)
C5 C22 1.423(7)
C6 C7 1.384(7)
C6 C23 1.426(6)
C7 H7 0.9500
C7 C8 1.399(7)
C8 H8 0.9500
C8 C9 1.384(7)
C9 C10 1.478(6)
C9 C24 1.408(7)
C11 C12 1.468(7)
C12 C13 1.366(7)
C12 C24 1.429(7)
C13 H13 0.9500
C13 C14 1.401(7)
C14 H14 0.9500
C14 C15 1.398(7)
C15 C16 1.458(7)
C15 C23 1.420(7)
C16 C17 1.394(7)
C16 C22 1.419(7)
C17 H17 0.9500
C17 C18 1.402(7)
C18 H18 0.9500
C18 C19 1.369(7)
C19 C20 1.483(6)
C19 C21 1.415(7)
C21 C22 1.414(7)
C23 C24 1.416(6)
C25 H25 1.0000
C25 C26 1.526(7)
C25 C30 1.532(7)
C26 H26A 0.9900
C26 H26B 0.9900
C26 C27 1.520(7)
C27 H27A 0.9900
C27 H27B 0.9900
C27 C28 1.519(9)
C28 H28A 0.9900
C28 H28B 0.9900
C28 C29 1.553(8)
C29 H29A 0.9900
C29 H29B 0.9900
C29 C30 1.540(7)
C30 H30 1.0000
C31 C32 1.482(7)
C32 C33 1.381(7)
C32 C39 1.403(7)
C33 H33 0.9500
C33 C34 1.374(8)
C34 C35 1.489(8)
C34 C37 1.406(8)
C36 C37 1.484(8)
C37 C38 1.374(8)
C38 H38 0.9500
C38 C39 1.374(8)
C39 C40 1.491(7)
C41 H41 1.0000
C41 C42 1.533(8)
C41 C46 1.538(7)
C42 H42A 0.9900
C42 H42B 0.9900
C42 C43 1.529(8)
C43 H43A 0.9900
C43 H43B 0.9900
C43 C44 1.507(8)
C44 H44A 0.9900
C44 H44B 0.9900
C44 C45 1.523(8)
C45 H45A 0.9900
C45 H45B 0.9900
C45 C46 1.527(8)
C46 H46 1.0000
C47 C48 1.487(8)
C48 C49 1.397(8)
C48 C55 1.382(8)
C49 H49 0.9500
C49 C50 1.389(8)
C50 C51 1.481(8)
C50 C53 1.394(8)
C52 C53 1.496(8)
C53 C54 1.372(8)
C54 H54 0.9500
C54 C55 1.392(8)
C55 C56 1.486(8)
C57 H57 1.0000
C57 C58 1.547(7)
C57 C62 1.525(7)
C58 H58A 0.9900
C58 H58B 0.9900
C58 C59 1.531(8)
C59 H59A 0.9900
C59 H59B 0.9900
C59 C60 1.507(8)
C60 H60A 0.9900
C60 H60B 0.9900
C60 C61 1.535(7)
C61 H61A 0.9900
C61 H61B 0.9900
C61 C62 1.521(7)
C62 H62 1.0000
O1A C1A 1.211(6)
O2A C10A 1.202(6)
O3A C11A 1.210(6)
O4A C20A 1.202(6)
O5A C31A 1.218(6)
O6A C35A 1.210(6)
O7A C36A 1.205(7)
O8A C40A 1.213(6)
O9A C47A 1.197(6)
O10A C51A 1.189(6)
O11A C52A 1.206(6)
O12A C56A 1.211(7)
N1A C1A 1.388(6)
N1A C20A 1.409(6)
N1A C62A 1.486(6)
N2A C10A 1.408(6)
N2A C11A 1.396(6)
N2A C25A 1.486(6)
N4A C35A 1.413(6)
N4A C36A 1.387(7)
N4A C41A 1.474(6)
N5A C46A 1.493(6)
N5A C47A 1.399(7)
N5A C56A 1.400(7)
N6A C51A 1.412(6)
N6A C52A 1.392(7)
N6A C57A 1.456(6)
N3A C30A 1.456(6)
N3A C31A 1.381(6)
N3A C40A 1.397(6)
C1A C2A 1.499(6)
C2A C3A 1.374(7)
C2A C21A 1.412(7)
C3A H3A 0.9500
C3A C4A 1.422(7)
C4A H4A 0.9500
C4A C5A 1.391(7)
C5A C6A 1.473(6)
C5A C22A 1.430(7)
C6A C7A 1.384(7)
C6A C23A 1.427(7)
C7A H7A 0.9500
C7A C8A 1.406(7)
C8A H8A 0.9500
C8A C9A 1.372(7)
C9A C10A 1.490(6)
C9A C24A 1.417(7)
C11A C12A 1.473(7)
C12A C13A 1.374(7)
C12A C24A 1.414(7)
C13A H13A 0.9500
C13A C14A 1.403(7)
C14A H14A 0.9500
C14A C15A 1.386(7)
C15A C16A 1.473(7)
C15A C23A 1.419(7)
C16A C17A 1.375(7)
C16A C22A 1.433(7)
C17A H17A 0.9500
C17A C18A 1.388(7)
C18A H18A 0.9500
C18A C19A 1.369(7)
C19A C20A 1.462(7)
C19A C21A 1.416(7)
C21A C22A 1.419(7)
C23A C24A 1.414(7)
C25A H25A 1.0000
C25A C26A 1.528(7)
C25A C30A 1.538(7)
C26A H26C 0.9900
C26A H26D 0.9900
C26A C27A 1.519(7)
C27A H27C 0.9900
C27A H27D 0.9900
C27A C28A 1.521(8)
C28A H28C 0.9900
C28A H28D 0.9900
C28A C29A 1.528(7)
C29A H29C 0.9900
C29A H29D 0.9900
C29A C30A 1.536(7)
C30A H30A 1.0000
C31A C32A 1.498(7)
C32A C33A 1.393(7)
C32A C39A 1.384(7)
C33A H33A 0.9500
C33A C34A 1.389(7)
C34A C35A 1.495(7)
C34A C37A 1.373(7)
C36A C37A 1.492(7)
C37A C38A 1.385(7)
C38A H38A 0.9500
C38A C39A 1.381(7)
C39A C40A 1.488(7)
C41A H41A 1.0000
C41A C42A 1.539(7)
C41A C46A 1.522(7)
C42A H42C 0.9900
C42A H42D 0.9900
C42A C43A 1.545(7)
C43A H43C 0.9900
C43A H43D 0.9900
C43A C44A 1.518(8)
C44A H44C 0.9900
C44A H44D 0.9900
C44A C45A 1.530(8)
C45A H45C 0.9900
C45A H45D 0.9900
C45A C46A 1.529(7)
C46A H46A 1.0000
C47A C48A 1.491(7)
C48A C49A 1.382(7)
C48A C55A 1.382(8)
C49A H49A 0.9500
C49A C50A 1.389(7)
C50A C51A 1.486(7)
C50A C53A 1.389(7)
C52A C53A 1.507(7)
C53A C54A 1.381(7)
C54A H54A 0.9500
C54A C55A 1.391(8)
C55A C56A 1.483(7)
C57A H57A 1.0000
C57A C58A 1.548(7)
C57A C62A 1.538(7)
C58A H58C 0.9900
C58A H58D 0.9900
C58A C59A 1.520(7)
C59A H59C 0.9900
C59A H59D 0.9900
C59A C60A 1.511(8)
C60A H60C 0.9900
C60A H60D 0.9900
C60A C61A 1.535(7)
C61A H61C 0.9900
C61A H61D 0.9900
C61A C62A 1.512(7)
C62A H62A 1.0000
C1S H1SA 0.9800
C1S H1SB 0.9800
C1S H1SC 0.9800
C1S C2S 1.501(14)
C2S H2SA 0.9900
C2S H2SB 0.9900
C2S C3S 1.491(14)
C3S H3SA 0.9900
C3S H3SB 0.9900
C3S C4S 1.493(14)
C4S H4SA 0.9900
C4S H4SB 0.9900
C4S C5S 1.483(14)
C5S H5SA 0.9900
C5S H5SB 0.9900
C5S C6S 1.502(13)
C6S H6SA 0.9800
C6S H6SB 0.9800
C6S H6SC 0.9800
Cl1S C7S 1.838(19)
Cl2S C8S 1.825(18)
C7S H7SA 0.9900
C7S H7SB 0.9900
C7S C8S 1.44(2)
C8S H8SA 0.9900
C8S H8SB 0.9900

loop_
_geom_torsion_atom_site_label_1
_geom_torsion_atom_site_label_2
_geom_torsion_atom_site_label_3
_geom_torsion_atom_site_label_4
_geom_torsion
O1 C1 C2 C3 10.9(8)
O1 C1 C2 C21 -168.7(5)
O3 C11 C12 C13 -2.8(7)
O3 C11 C12 C24 173.2(4)
O5 C31 C32 C33 -2.2(9)
O5 C31 C32 C39 -179.1(5)
O7 C36 C37 C34 -179.1(6)
O7 C36 C37 C38 -0.2(11)
O9 C47 C48 C49 1.4(10)
O9 C47 C48 C55 -178.7(6)
O11 C52 C53 C50 179.4(6)
O11 C52 C53 C54 0.5(11)
N1 C1 C2 C3 -166.9(5)
N1 C1 C2 C21 13.4(7)
N2 C11 C12 C13 178.8(5)
N2 C11 C12 C24 -5.1(7)
N2 C25 C26 C27 168.0(4)
N2 C25 C30 N3 -41.2(6)
N2 C25 C30 C29 -166.2(4)
N3 C31 C32 C33 179.5(5)
N3 C31 C32 C39 2.6(6)
N4 C36 C37 C34 2.5(6)
N4 C36 C37 C38 -178.6(6)
N4 C41 C42 C43 177.2(5)
N4 C41 C46 N5 -56.2(6)
N4 C41 C46 C45 -179.8(4)
N5 C47 C48 C49 -178.8(5)
N5 C47 C48 C55 1.2(6)
N6 C52 C53 C50 -0.8(6)
N6 C52 C53 C54 -179.6(6)
N6 C57 C58 C59 175.3(5)
N6 C57 C62 N1 -44.6(6)
N6 C57 C62 C61 -170.4(4)
C1 N1 C20 O4 -168.7(5)
C1 N1 C20 C19 13.0(7)
C1 N1 C62 C57 -50.8(6)
C1 N1 C62 C61 72.6(6)
C1 C2 C3 C4 -179.1(5)
C1 C2 C21 C19 0.4(7)
C1 C2 C21 C22 179.3(4)
C2 C3 C4 C5 -0.5(8)
C2 C21 C22 C5 0.0(7)
C2 C21 C22 C16 -178.3(4)
C3 C2 C21 C19 -179.3(5)
C3 C2 C21 C22 -0.3(7)
C3 C4 C5 C6 -179.7(5)
C3 C4 C5 C22 0.3(8)
C4 C5 C6 C7 -2.7(8)
C4 C5 C6 C23 175.4(5)
C4 C5 C22 C16 178.2(5)
C4 C5 C22 C21 0.0(7)
C5 C6 C7 C8 177.3(5)
C5 C6 C23 C15 6.2(7)
C5 C6 C23 C24 -174.5(4)
C6 C5 C22 C16 -1.8(7)
C6 C5 C22 C21 180.0(4)
C6 C7 C8 C9 -2.2(8)
C6 C23 C24 C9 -3.6(7)
C6 C23 C24 C12 177.7(4)
C7 C6 C23 C15 -175.6(5)
C7 C6 C23 C24 3.7(7)
C7 C8 C9 C10 -177.7(5)
C7 C8 C9 C24 2.4(7)
C8 C9 C10 O2 -9.8(7)
C8 C9 C10 N2 168.8(4)
C8 C9 C24 C12 179.2(5)
C8 C9 C24 C23 0.6(7)
C10 N2 C11 O3 173.8(4)
C10 N2 C11 C12 -7.9(7)
C10 N2 C25 C26 -109.0(5)
C10 N2 C25 C30 124.6(4)
C10 C9 C24 C12 -0.7(7)
C10 C9 C24 C23 -179.4(4)
C11 N2 C10 O2 -165.6(4)
C11 N2 C10 C9 15.8(7)
C11 N2 C25 C26 70.1(6)
C11 N2 C25 C30 -56.3(6)
C11 C12 C13 C14 175.2(5)
C11 C12 C24 C9 9.1(7)
C11 C12 C24 C23 -172.3(4)
C12 C13 C14 C15 -3.0(8)
C13 C12 C24 C9 -174.9(5)
C13 C12 C24 C23 3.7(7)
C13 C14 C15 C16 -176.2(5)
C13 C14 C15 C23 3.8(8)
C14 C15 C16 C17 -4.5(8)
C14 C15 C16 C22 175.0(5)
C14 C15 C23 C6 178.6(5)
C14 C15 C23 C24 -0.8(7)
C15 C16 C17 C18 173.8(5)
C15 C16 C22 C5 6.6(7)
C15 C16 C22 C21 -175.2(4)
C15 C23 C24 C9 175.7(5)
C15 C23 C24 C12 -2.9(7)
C16 C15 C23 C6 -1.5(7)
C16 C15 C23 C24 179.2(4)
C16 C17 C18 C19 1.8(8)
C17 C16 C22 C5 -173.9(5)
C17 C16 C22 C21 4.4(7)
C17 C18 C19 C20 -174.2(5)
C17 C18 C19 C21 3.5(8)
C18 C19 C20 O4 1.3(7)
C18 C19 C20 N1 179.5(4)
C18 C19 C21 C2 174.2(5)
C18 C19 C21 C22 -4.7(7)
C19 C21 C22 C5 179.0(4)
C19 C21 C22 C16 0.7(7)
C20 N1 C1 O1 161.5(5)
C20 N1 C1 C2 -20.6(7)
C20 N1 C62 C57 134.8(5)
C20 N1 C62 C61 -101.8(5)
C20 C19 C21 C2 -8.0(7)
C20 C19 C21 C22 173.0(4)
C21 C2 C3 C4 0.5(8)
C21 C19 C20 O4 -176.5(5)
C21 C19 C20 N1 1.7(7)
C22 C5 C6 C7 177.3(5)
C22 C5 C6 C23 -4.6(7)
C22 C16 C17 C18 -5.7(8)
C23 C6 C7 C8 -0.9(8)
C23 C15 C16 C17 175.5(5)
C23 C15 C16 C22 -5.0(7)
C24 C9 C10 O2 170.2(5)
C24 C9 C10 N2 -11.2(7)
C24 C12 C13 C14 -0.8(8)
C25 N2 C10 O2 13.4(7)
C25 N2 C10 C9 -165.1(4)
C25 N2 C11 O3 -5.2(7)
C25 N2 C11 C12 173.1(4)
C25 C26 C27 C28 58.6(6)
C26 C25 C30 N3 -170.1(4)
C26 C25 C30 C29 64.9(5)
C26 C27 C28 C29 -55.8(6)
C27 C28 C29 C30 55.2(6)
C28 C29 C30 N3 177.1(4)
C28 C29 C30 C25 -58.5(5)
C30 N3 C31 O5 -1.6(8)
C30 N3 C31 C32 176.8(4)
C30 N3 C40 O8 3.4(8)
C30 N3 C40 C39 -177.6(4)
C30 C25 C26 C27 -63.9(5)
C31 N3 C30 C25 -48.2(6)
C31 N3 C30 C29 74.3(6)
C31 N3 C40 O8 -176.8(5)
C31 N3 C40 C39 2.1(5)
C31 C32 C33 C34 -176.6(5)
C31 C32 C39 C38 177.2(5)
C31 C32 C39 C40 -1.3(6)
C32 C33 C34 C35 177.3(5)
C32 C33 C34 C37 0.5(8)
C32 C39 C40 O8 178.5(5)
C32 C39 C40 N3 -0.4(6)
C33 C32 C39 C38 0.0(8)
C33 C32 C39 C40 -178.5(5)
C33 C34 C35 O6 0.3(10)
C33 C34 C35 N4 179.4(6)
C33 C34 C37 C36 178.0(5)
C33 C34 C37 C38 -1.0(9)
C34 C37 C38 C39 0.9(8)
C35 N4 C36 O7 176.7(6)
C35 N4 C36 C37 -4.7(6)
C35 N4 C41 C42 -94.9(6)
C35 N4 C41 C46 140.7(5)
C35 C34 C37 C36 0.6(6)
C35 C34 C37 C38 -178.4(5)
C36 N4 C35 O6 -175.8(5)
C36 N4 C35 C34 5.1(6)
C36 N4 C41 C42 66.2(6)
C36 N4 C41 C46 -58.2(7)
C36 C37 C38 C39 -177.8(6)
C37 C34 C35 O6 177.5(6)
C37 C34 C35 N4 -3.4(6)
C37 C38 C39 C32 -0.5(8)
C37 C38 C39 C40 177.7(5)
C38 C39 C40 O8 0.1(10)
C38 C39 C40 N3 -178.8(5)
C39 C32 C33 C34 0.0(8)
C40 N3 C30 C25 131.5(5)
C40 N3 C30 C29 -106.0(5)
C40 N3 C31 O5 178.7(5)
C40 N3 C31 C32 -2.9(5)
C41 N4 C35 O6 -12.2(8)
C41 N4 C35 C34 168.6(5)
C41 N4 C36 O7 13.9(9)
C41 N4 C36 C37 -167.6(5)
C41 C42 C43 C44 56.2(6)
C42 C41 C46 N5 179.6(4)
C42 C41 C46 C45 56.0(6)
C42 C43 C44 C45 -55.9(7)
C43 C44 C45 C46 57.6(7)
C44 C45 C46 N5 177.6(5)
C44 C45 C46 C41 -57.1(6)
C46 N5 C47 O9 13.7(9)
C46 N5 C47 C48 -166.2(5)
C46 N5 C56 O12 -13.7(10)
C46 N5 C56 C55 167.6(5)
C46 C41 C42 C43 -56.4(6)
C47 N5 C46 C41 -57.3(7)
C47 N5 C46 C45 65.8(7)
C47 N5 C56 O12 -178.1(7)
C47 N5 C56 C55 3.2(7)
C47 C48 C49 C50 -178.7(5)
C47 C48 C55 C54 179.0(5)
C47 C48 C55 C56 0.7(6)
C48 C49 C50 C51 179.6(5)
C48 C49 C50 C53 -0.5(8)
C48 C55 C56 O12 179.0(7)
C48 C55 C56 N5 -2.3(7)
C49 C48 C55 C54 -1.1(9)
C49 C48 C55 C56 -179.3(5)
C49 C50 C51 O10 0.8(11)
C49 C50 C51 N6 -179.9(5)
C49 C50 C53 C52 -179.6(5)
C49 C50 C53 C54 -0.6(9)
C50 C53 C54 C55 0.9(8)
C51 N6 C52 O11 -179.3(6)
C51 N6 C52 C53 0.9(6)
C51 N6 C57 C58 -114.9(5)
C51 N6 C57 C62 123.3(5)
C51 C50 C53 C52 0.3(6)
C51 C50 C53 C54 179.3(5)
C52 N6 C51 O10 178.6(6)
C52 N6 C51 C50 -0.7(6)
C52 N6 C57 C58 71.3(7)
C52 N6 C57 C62 -50.5(7)
C52 C53 C54 C55 179.7(6)
C53 C50 C51 O10 -179.1(6)
C53 C50 C51 N6 0.2(6)
C53 C54 C55 C48 -0.1(9)
C53 C54 C55 C56 177.7(6)
C54 C55 C56 O12 0.9(12)
C54 C55 C56 N5 179.6(6)
C55 C48 C49 C50 1.3(8)
C56 N5 C46 C41 140.8(5)
C56 N5 C46 C45 -96.1(6)
C56 N5 C47 O9 177.1(6)
C56 N5 C47 C48 -2.7(6)
C57 N6 C51 O10 3.9(9)
C57 N6 C51 C50 -175.4(4)
C57 N6 C52 O11 -5.0(9)
C57 N6 C52 C53 175.2(5)
C57 C58 C59 C60 54.8(6)
C58 C57 C62 N1 -168.9(4)
C58 C57 C62 C61 65.3(6)
C58 C59 C60 C61 -53.3(7)
C59 C60 C61 C62 56.7(6)
C60 C61 C62 N1 171.5(4)
C60 C61 C62 C57 -62.9(5)
C62 N1 C1 O1 -12.6(7)
C62 N1 C1 C2 165.3(4)
C62 N1 C20 O4 5.6(7)
C62 N1 C20 C19 -172.7(4)
C62 C57 C58 C59 -60.5(6)
O1A C1A C2A C3A 7.4(7)
O1A C1A C2A C21A -175.6(5)
O3A C11A C12A C13A -1.1(8)
O3A C11A C12A C24A 173.2(5)
O5A C31A C32A C33A 2.2(9)
O5A C31A C32A C39A -177.4(5)
O7A C36A C37A C34A -175.9(6)
O7A C36A C37A C38A 4.1(10)
O9A C47A C48A C49A -0.9(9)
O9A C47A C48A C55A -177.8(5)
O11A C52A C53A C50A -177.4(5)
O11A C52A C53A C54A 1.9(10)
N1A C1A C2A C3A -169.4(4)
N1A C1A C2A C21A 7.5(7)
N2A C11A C12A C13A 178.9(5)
N2A C11A C12A C24A -6.9(7)
N2A C25A C26A C27A 171.5(4)
N2A C25A C30A N3A -42.5(5)
N2A C25A C30A C29A -169.0(4)
N4A C36A C37A C34A 3.2(6)
N4A C36A C37A C38A -176.8(5)
N4A C41A C42A C43A 177.8(4)
N4A C41A C46A N5A -57.3(5)
N4A C41A C46A C45A 179.8(4)
N5A C47A C48A C49A 178.1(5)
N5A C47A C48A C55A 1.2(6)
N6A C52A C53A C50A 1.6(6)
N6A C52A C53A C54A -179.1(5)
N6A C57A C58A C59A 174.2(4)
N6A C57A C62A N1A -43.7(6)
N6A C57A C62A C61A -172.0(4)
N3A C31A C32A C33A -174.8(5)
N3A C31A C32A C39A 5.5(5)
C1A N1A C20A O4A -162.4(5)
C1A N1A C20A C19A 21.7(7)
C1A N1A C62A C57A -46.2(6)
C1A N1A C62A C61A 79.4(6)
C1A C2A C3A C4A 176.2(4)
C1A C2A C21A C19A 7.1(7)
C1A C2A C21A C22A -175.6(4)
C2A C3A C4A C5A -1.3(8)
C2A C21A C22A C5A 0.0(7)
C2A C21A C22A C16A 179.3(4)
C3A C2A C21A C19A -175.9(5)
C3A C2A C21A C22A 1.4(7)
C3A C4A C5A C6A -177.2(5)
C3A C4A C5A C22A 2.6(7)
C4A C5A C6A C7A -5.3(7)
C4A C5A C6A C23A 176.1(5)
C4A C5A C22A C16A 178.8(5)
C4A C5A C22A C21A -2.0(7)
C5A C6A C7A C8A 179.4(5)
C5A C6A C23A C15A 3.5(7)
C5A C6A C23A C24A -175.8(4)
C6A C5A C22A C16A -1.4(7)
C6A C5A C22A C21A 177.8(4)
C6A C7A C8A C9A -1.2(8)
C6A C23A C24A C9A -5.9(7)
C6A C23A C24A C12A 176.7(4)
C7A C6A C23A C15A -175.1(5)
C7A C6A C23A C24A 5.6(7)
C7A C8A C9A C10A 179.8(5)
C7A C8A C9A C24A 0.9(7)
C8A C9A C10A O2A -11.4(8)
C8A C9A C10A N2A 166.8(4)
C8A C9A C24A C12A -179.9(5)
C8A C9A C24A C23A 2.7(7)
C10A N2A C11A O3A 172.6(5)
C10A N2A C11A C12A -7.4(7)
C10A N2A C25A C26A -110.9(5)
C10A N2A C25A C30A 124.7(5)
C10A C9A C24A C12A 1.1(7)
C10A C9A C24A C23A -176.3(4)
C11A N2A C10A O2A -164.1(5)
C11A N2A C10A C9A 17.6(7)
C11A N2A C25A C26A 66.2(6)
C11A N2A C25A C30A -58.2(6)
C11A C12A C13A C14A 176.3(5)
C11A C12A C24A C9A 9.6(7)
C11A C12A C24A C23A -173.0(5)
C12A C13A C14A C15A -3.6(9)
C13A C12A C24A C9A -176.2(5)
C13A C12A C24A C23A 1.2(8)
C13A C14A C15A C16A -177.8(5)
C13A C14A C15A C23A 2.1(9)
C14A C15A C16A C17A -5.9(8)
C14A C15A C16A C22A 173.4(5)
C14A C15A C23A C6A -178.3(5)
C14A C15A C23A C24A 1.0(7)
C15A C16A C17A C18A 174.8(5)
C15A C16A C22A C5A 6.5(7)
C15A C16A C22A C21A -172.8(4)
C15A C23A C24A C9A 174.7(4)
C15A C23A C24A C12A -2.7(7)
C16A C15A C23A C6A 1.6(7)
C16A C15A C23A C24A -179.1(4)
C16A C17A C18A C19A -0.9(9)
C17A C16A C22A C5A -174.2(5)
C17A C16A C22A C21A 6.5(7)
C17A C18A C19A C20A -172.3(5)
C17A C18A C19A C21A 4.1(8)
C18A C19A C20A O4A -4.8(8)
C18A C19A C20A N1A 171.0(5)
C18A C19A C21A C2A 175.4(5)
C18A C19A C21A C22A -1.9(7)
C19A C21A C22A C5A 177.3(4)
C19A C21A C22A C16A -3.4(7)
C20A N1A C1A O1A 160.6(5)
C20A N1A C1A C2A -22.5(6)
C20A N1A C62A C57A 138.1(4)
C20A N1A C62A C61A -96.2(5)
C20A C19A C21A C2A -8.1(7)
C20A C19A C21A C22A 174.6(4)
C21A C2A C3A C4A -0.8(7)
C21A C19A C20A O4A 178.7(5)
C21A C19A C20A N1A -5.5(7)
C22A C5A C6A C7A 174.9(5)
C22A C5A C6A C23A -3.6(7)
C22A C16A C17A C18A -4.5(8)
C23A C6A C7A C8A -2.1(7)
C23A C15A C16A C17A 174.2(5)
C23A C15A C16A C22A -6.5(7)
C24A C9A C10A O2A 167.5(5)
C24A C9A C10A N2A -14.2(7)
C24A C12A C13A C14A 1.9(8)
C25A N2A C10A O2A 12.9(7)
C25A N2A C10A C9A -165.4(4)
C25A N2A C11A O3A -4.3(7)
C25A N2A C11A C12A 175.7(4)
C25A C26A C27A C28A 56.1(6)
C26A C25A C30A N3A -169.5(4)
C26A C25A C30A C29A 63.9(5)
C26A C27A C28A C29A -53.0(7)
C27A C28A C29A C30A 55.2(6)
C28A C29A C30A N3A 174.0(4)
C28A C29A C30A C25A -60.1(5)
C30A N3A C31A O5A 1.6(8)
C30A N3A C31A C32A 178.8(4)
C30A N3A C40A O8A 0.1(8)
C30A N3A C40A C39A 179.7(4)
C30A C25A C26A C27A -62.1(5)
C31A N3A C30A C25A -53.2(6)
C31A N3A C30A C29A 70.1(6)
C31A N3A C40A O8A -175.4(5)
C31A N3A C40A C39A 4.2(5)
C31A C32A C33A C34A -179.8(5)
C31A C32A C39A C38A 178.4(5)
C31A C32A C39A C40A -3.0(6)
C32A C33A C34A C35A -178.5(5)
C32A C33A C34A C37A 1.5(7)
C32A C39A C40A O8A 179.1(5)
C32A C39A C40A N3A -0.5(6)
C33A C32A C39A C38A -1.3(8)
C33A C32A C39A C40A 177.3(5)
C33A C34A C35A O6A -1.1(9)
C33A C34A C35A N4A 178.9(5)
C33A C34A C37A C36A 178.7(5)
C33A C34A C37A C38A -1.3(8)
C34A C37A C38A C39A -0.3(8)
C35A N4A C36A O7A 175.2(6)
C35A N4A C36A C37A -3.9(6)
C35A N4A C41A C42A -97.7(5)
C35A N4A C41A C46A 139.1(5)
C35A C34A C37A C36A -1.3(6)
C35A C34A C37A C38A 178.7(5)
C36A N4A C35A O6A -176.8(5)
C36A N4A C35A C34A 3.2(6)
C36A N4A C41A C42A 69.9(6)
C36A N4A C41A C46A -53.3(6)
C36A C37A C38A C39A 179.7(5)
C37A C34A C35A O6A 178.9(6)
C37A C34A C35A N4A -1.1(5)
C37A C38A C39A C32A 1.5(8)
C37A C38A C39A C40A -176.8(5)
C38A C39A C40A O8A -2.4(9)
C38A C39A C40A N3A 178.0(5)
C39A C32A C33A C34A -0.2(7)
C40A N3A C30A C25A 132.0(5)
C40A N3A C30A C29A -104.7(5)
C40A N3A C31A O5A 176.9(5)
C40A N3A C31A C32A -6.0(5)
C41A N4A C35A O6A -7.6(8)
C41A N4A C35A C34A 172.4(4)
C41A N4A C36A O7A 6.4(9)
C41A N4A C36A C37A -172.7(4)
C41A C42A C43A C44A 56.7(6)
C42A C41A C46A N5A 179.7(4)
C42A C41A C46A C45A 56.9(5)
C42A C43A C44A C45A -56.3(6)
C43A C44A C45A C46A 57.0(6)
C44A C45A C46A N5A 177.4(4)
C44A C45A C46A C41A -58.0(6)
C46A N5A C47A O9A 15.0(8)
C46A N5A C47A C48A -164.0(4)
C46A N5A C56A O12A -14.5(8)
C46A N5A C56A C55A 164.6(4)
C46A C41A C42A C43A -56.1(6)
C47A N5A C46A C41A -58.1(6)
C47A N5A C46A C45A 65.9(6)
C47A N5A C56A O12A -177.5(6)
C47A N5A C56A C55A 1.6(6)
C47A C48A C49A C50A -175.3(5)
C47A C48A C55A C54A 177.2(5)
C47A C48A C55A C56A -0.3(6)
C48A C49A C50A C51A 177.8(5)
C48A C49A C50A C53A -1.3(7)
C48A C55A C56A O12A 178.3(6)
C48A C55A C56A N5A -0.8(6)
C49A C48A C55A C54A 0.1(8)
C49A C48A C55A C56A -177.4(5)
C49A C50A C51A O10A -2.3(9)
C49A C50A C51A N6A 178.8(5)
C49A C50A C53A C52A 179.6(5)
C49A C50A C53A C54A 0.2(8)
C50A C53A C54A C55A 1.1(8)
C51A N6A C52A O11A 176.1(5)
C51A N6A C52A C53A -3.0(5)
C51A N6A C57A C58A -111.6(5)
C51A N6A C57A C62A 126.6(5)
C51A C50A C53A C52A 0.3(5)
C51A C50A C53A C54A -179.1(5)
C52A N6A C51A O10A -175.8(5)
C52A N6A C51A C50A 3.1(5)
C52A N6A C57A C58A 62.7(6)
C52A N6A C57A C62A -59.2(6)
C52A C53A C54A C55A -178.1(5)
C53A C50A C51A O10A 176.9(5)
C53A C50A C51A N6A -2.0(5)
C53A C54A C55A C48A -1.3(8)
C53A C54A C55A C56A 175.7(5)
C54A C55A C56A O12A 1.0(10)
C54A C55A C56A N5A -178.0(5)
C55A C48A C49A C50A 1.2(7)
C56A N5A C46A C41A 141.3(5)
C56A N5A C46A C45A -94.7(5)
C56A N5A C47A O9A 177.3(5)
C56A N5A C47A C48A -1.7(6)
C57A N6A C51A O10A -0.7(7)
C57A N6A C51A C50A 178.2(4)
C57A N6A C52A O11A 1.4(9)
C57A N6A C52A C53A -177.6(4)
C57A C58A C59A C60A 58.1(6)
C58A C57A C62A N1A -168.5(4)
C58A C57A C62A C61A 63.3(5)
C58A C59A C60A C61A -55.4(7)
C59A C60A C61A C62A 56.0(6)
C60A C61A C62A N1A 172.6(4)
C60A C61A C62A C57A -60.3(6)
C62A N1A C1A O1A -14.7(7)
C62A N1A C1A C2A 162.2(4)
C62A N1A C20A O4A 13.1(7)
C62A N1A C20A C19A -162.7(4)
C62A C57A C58A C59A -61.4(5)
C1S C2S C3S C4S 178.5(18)
C2S C3S C4S C5S 170.1(15)
C3S C4S C5S C6S 175.8(13)
Cl1S C7S C8S Cl2S -89(3)

loop_
_smtbx_masks_void_nr
_smtbx_masks_void_average_x
_smtbx_masks_void_average_y
_smtbx_masks_void_average_z
_smtbx_masks_void_volume
_smtbx_masks_void_count_electrons
1 0.000 0.000 0.485 49.1 11.9
2 0.000 0.500 -0.434 583.3 152.0
3 0.143 0.837 0.229 46.5 15.1
4 0.182 0.158 0.741 31.1 10.7
5 0.500 0.000 -0.955 583.3 151.8
6 0.318 0.658 0.259 31.1 10.6
7 0.357 0.337 0.771 46.5 15.2
8 0.500 0.500 0.515 49.1 11.9
9 0.643 0.663 0.771 46.5 15.2
10 0.682 0.342 0.259 31.1 10.6
11 0.818 0.842 0.741 31.1 10.6
12 0.857 0.163 0.229 46.5 15.2
